data_7157395
loop_
_publ_author_name
'Kato, Shin-Ichiro'
'Kijima, Tomokazu'
'Shiota, Yoshihito'
'Abe, Tsukasa'
'Kuwako, Satoshi'
'Miyauchi, Hidenori'
'Yoshikawa, Naoki'
'Yamamoto, Koji'
'Yoshizawa, Kazunari'
'Yoshihara, Toshitada'
'Tobita, Seiji'
'Nakamura, Yosuke'

_publ_section_title
;
 Chemical transformations of push-pull fluorenones: push-pull
 dibenzodicyanofulvenes as well as fluorenone- and
 dibenzodicyanofulvene-tetracyanobutadiene conjugates.
;
_journal_issue 22
_journal_name_full 'Organic &amp; biomolecular chemistry'
_journal_page_first 4198
_journal_page_last 4209
_journal_paper_doi 10.1039/c9ob02706h
_journal_volume 18
_journal_year 2020
_chemical_formula_sum 'C44 H41 N3'
_chemical_formula_weight 611.80
_space_group_crystal_system triclinic
_space_group_IT_number 2
_space_group_name_Hall '-P 1'
_space_group_name_H-M_alt 'P -1'
_atom_sites_solution_hydrogens geom
_audit_creation_method SHELXL-2014/6
_audit_update_record
;
2019-06-03 deposited with the CCDC.	2020-03-11 downloaded from the CCDC.
;
_cell_angle_alpha 106.338(3)
_cell_angle_beta 90.856(3)
_cell_angle_gamma 116.601(7)
_cell_formula_units_Z 6
_cell_length_a 14.607(4)
_cell_length_b 16.157(4)
_cell_length_c 27.290(4)
_cell_measurement_reflns_used 5319
_cell_measurement_temperature 113(2)
_cell_measurement_theta_max 68.2
_cell_measurement_theta_min 25.1
_cell_volume 5451(2)
_computing_structure_refinement 'SHELXL-2014/6 (Sheldrick, 2014)'
_diffrn_ambient_temperature 113(2)
_diffrn_measured_fraction_theta_full 0.972
_diffrn_measured_fraction_theta_max 0.964
_diffrn_measurement_device_type 'Rigaku XtaLAB P200'
_diffrn_radiation_type CuK\a
_diffrn_radiation_wavelength 1.54187
_diffrn_reflns_av_R_equivalents 0.0550
_diffrn_reflns_av_unetI/netI 0.0451
_diffrn_reflns_Laue_measured_fraction_full 0.972
_diffrn_reflns_Laue_measured_fraction_max 0.964
_diffrn_reflns_limit_h_max 17
_diffrn_reflns_limit_h_min -17
_diffrn_reflns_limit_k_max 16
_diffrn_reflns_limit_k_min -19
_diffrn_reflns_limit_l_max 32
_diffrn_reflns_limit_l_min -32
_diffrn_reflns_number 63900
_diffrn_reflns_point_group_measured_fraction_full 0.972
_diffrn_reflns_point_group_measured_fraction_max 0.964
_diffrn_reflns_theta_full 67.687
_diffrn_reflns_theta_max 68.934
_diffrn_reflns_theta_min 6.060
_exptl_absorpt_coefficient_mu 0.495
_exptl_crystal_colour Purple
_exptl_crystal_density_diffrn 1.118
_exptl_crystal_description Platelet
_exptl_crystal_F_000 1956
_exptl_crystal_size_max 0.450
_exptl_crystal_size_mid 0.150
_exptl_crystal_size_min 0.060
_refine_diff_density_max 0.423
_refine_diff_density_min -0.249
_refine_diff_density_rms 0.046
_refine_ls_extinction_method none
_refine_ls_goodness_of_fit_ref 0.992
_refine_ls_hydrogen_treatment constr
_refine_ls_matrix_type full
_refine_ls_number_parameters 1350
_refine_ls_number_reflns 19529
_refine_ls_number_restraints 0
_refine_ls_restrained_S_all 0.992
_refine_ls_R_factor_all 0.0746
_refine_ls_R_factor_gt 0.0603
_refine_ls_shift/su_max 0.001
_refine_ls_shift/su_mean 0.000
_refine_ls_structure_factor_coef Fsqd
_refine_ls_weighting_details 'w=1/[\s^2^(Fo^2^)+(0.1212P)^2^] where P=(Fo^2^+2Fc^2^)/3'
_refine_ls_weighting_scheme calc
_refine_ls_wR_factor_gt 0.1670
_refine_ls_wR_factor_ref 0.1754
_reflns_Friedel_coverage 0.000
_reflns_number_gt 13873
_reflns_number_total 19529
_reflns_threshold_expression 'I > 2\s(I)'
_cod_data_source_file c9ob02706h2.cif
_cod_data_source_block sk031
_cod_depositor_comments 'Adding full bibliography for 7157394--7157405.cif.'
_cod_database_code 7157395
_shelx_space_group_comment
;
The symmetry employed for this shelxl refinement is uniquely defined
by the following loop, which should always be used as a source of
symmetry information in preference to the above space-group names.
They are only intended as comments.
;
_shelx_estimated_absorpt_t_min 0.808
_shelx_estimated_absorpt_t_max 0.971
_shelxl_version_number 2014/6
_platon_squeeze_void_probe_radius 1.20

loop_
_space_group_symop_operation_xyz
'x, y, z'
'-x, -y, -z'

loop_
_atom_site_label
_atom_site_type_symbol
_atom_site_fract_x
_atom_site_fract_y
_atom_site_fract_z
_atom_site_U_iso_or_equiv
_atom_site_adp_type
_atom_site_occupancy
_atom_site_site_symmetry_order
_atom_site_calc_flag
_atom_site_refinement_flags_posn
_atom_site_refinement_flags_adp
_atom_site_refinement_flags_occupancy
_atom_site_disorder_assembly
_atom_site_disorder_group
N1 N -0.31157(14) 0.85363(15) 0.65097(7) 0.0602(5) Uani 1 1 d . . . . .
C1 C -0.37798(14) 0.79713(15) 0.66431(7) 0.0446(4) Uani 1 1 d . . . . .
C2 C -0.46175(13) 0.72339(14) 0.67914(7) 0.0402(4) Uani 1 1 d . . . . .
C3 C -0.55332(14) 0.66781(15) 0.64072(7) 0.0444(4) Uani 1 1 d . . . . .
N2 N -0.62691(14) 0.63206(14) 0.61043(7) 0.0592(4) Uani 1 1 d . . . . .
C4 C -0.45831(13) 0.71591(14) 0.72736(6) 0.0383(4) Uani 1 1 d . . . . .
C5 C -0.38284(13) 0.79312(14) 0.77319(6) 0.0408(4) Uani 1 1 d . . . . .
C6 C -0.28383(14) 0.86879(15) 0.77751(7) 0.0478(4) Uani 1 1 d . . . . .
H6 H -0.2516 0.8747 0.7478 0.057 Uiso 1 1 calc R U . . .
C7 C -0.23307(15) 0.93549(16) 0.82608(8) 0.0543(5) Uani 1 1 d . . . . .
H7 H -0.1655 0.9879 0.8296 0.065 Uiso 1 1 calc R U . . .
C8 C -0.27947(15) 0.92679(16) 0.86945(8) 0.0525(5) Uani 1 1 d . . . . .
H8 H -0.2435 0.9736 0.9023 0.063 Uiso 1 1 calc R U . . .
C9 C -0.37760(14) 0.85080(15) 0.86566(7) 0.0466(4) Uani 1 1 d . . . . .
H9 H -0.4090 0.8453 0.8956 0.056 Uiso 1 1 calc R U . . .
C10 C -0.42920(13) 0.78295(14) 0.81740(6) 0.0408(4) Uani 1 1 d . . . . .
C11 C -0.52945(13) 0.69061(14) 0.80090(6) 0.0388(4) Uani 1 1 d . . . . .
C12 C -0.60130(13) 0.64684(14) 0.83047(6) 0.0404(4) Uani 1 1 d . . . . .
C13 C -0.68069(13) 0.54972(14) 0.80546(6) 0.0392(4) Uani 1 1 d . . . . .
C14 C -0.68337(13) 0.50351(14) 0.75387(6) 0.0396(4) Uani 1 1 d . . . . .
H14 H -0.7352 0.4374 0.7386 0.048 Uiso 1 1 calc R U . . .
C15 C -0.61488(13) 0.54776(14) 0.72292(6) 0.0385(4) Uani 1 1 d . . . . .
C16 C -0.53949(12) 0.64525(14) 0.74734(6) 0.0377(4) Uani 1 1 d . . . . .
C17 C -0.75972(13) 0.49403(14) 0.83333(6) 0.0397(4) Uani 1 1 d . . . . .
C18 C -0.81491(13) 0.53285(15) 0.86474(6) 0.0416(4) Uani 1 1 d . . . . .
H18 H -0.8009 0.5981 0.8692 0.050 Uiso 1 1 calc R U . . .
C19 C -0.88897(14) 0.47899(15) 0.88940(7) 0.0455(4) Uani 1 1 d . . . . .
H19 H -0.9256 0.5074 0.9102 0.055 Uiso 1 1 calc R U . . .
C20 C -0.91132(14) 0.38300(16) 0.88442(7) 0.0484(5) Uani 1 1 d . . . . .
C21 C -0.85755(15) 0.34322(16) 0.85239(7) 0.0493(5) Uani 1 1 d . . . . .
H21 H -0.8718 0.2778 0.8476 0.059 Uiso 1 1 calc R U . . .
C22 C -0.78368(14) 0.39809(15) 0.82746(7) 0.0431(4) Uani 1 1 d . . . . .
H22 H -0.7484 0.3692 0.8057 0.052 Uiso 1 1 calc R U . . .
N3 N -0.98150(15) 0.33066(15) 0.91189(7) 0.0631(5) Uani 1 1 d . . . . .
C23 C -1.03082(19) 0.3774(2) 0.94629(10) 0.0722(7) Uani 1 1 d . . . . .
H23 H -0.9781 0.4420 0.9686 0.108 Uiso 1 1 calc R U . . .
H23A H -1.0671 0.3372 0.9677 0.108 Uiso 1 1 calc R U . . .
H23B H -1.0808 0.3849 0.9259 0.108 Uiso 1 1 calc R U . . .
C24 C -1.03396(19) 0.22479(19) 0.89288(10) 0.0685(6) Uani 1 1 d . . . . .
H24 H -1.0772 0.2018 0.8592 0.103 Uiso 1 1 calc R U . . .
H24A H -1.0779 0.1997 0.9175 0.103 Uiso 1 1 calc R U . . .
H24B H -0.9824 0.2012 0.8890 0.103 Uiso 1 1 calc R U . . .
C25 C -0.62441(13) 0.48810(13) 0.66886(6) 0.0386(4) Uani 1 1 d . . . . .
C26 C -0.72193(13) 0.42415(14) 0.63885(7) 0.0430(4) Uani 1 1 d . . . . .
H26 H -0.7821 0.4184 0.6536 0.052 Uiso 1 1 calc R U . . .
C27 C -0.73317(14) 0.36910(15) 0.58826(7) 0.0477(4) Uani 1 1 d . . . . .
H27 H -0.8010 0.3274 0.5688 0.057 Uiso 1 1 calc R U . . .
C28 C -0.64788(15) 0.37275(15) 0.56472(7) 0.0471(4) Uani 1 1 d . . . . .
C29 C -0.55059(14) 0.43480(14) 0.59562(7) 0.0441(4) Uani 1 1 d . . . . .
H29 H -0.4904 0.4384 0.5814 0.053 Uiso 1 1 calc R U . . .
C30 C -0.53904(13) 0.49095(14) 0.64601(7) 0.0403(4) Uani 1 1 d . . . . .
H30 H -0.4713 0.5325 0.6656 0.048 Uiso 1 1 calc R U . . .
C31 C -0.66161(16) 0.31071(17) 0.50855(7) 0.0565(5) Uani 1 1 d . . . . .
C32 C -0.6238(4) 0.2455(4) 0.50348(17) 0.0643(15) Uani 0.507(5) 1 d . . P A 1
H32 H -0.5499 0.2808 0.5184 0.096 Uiso 0.507(5) 1 calc R U P A 1
H32A H -0.6326 0.2097 0.4667 0.096 Uiso 0.507(5) 1 calc R U P A 1
H32B H -0.6617 0.1993 0.5217 0.096 Uiso 0.507(5) 1 calc R U P A 1
C33 C -0.7780(4) 0.2609(5) 0.47901(16) 0.0613(13) Uani 0.507(5) 1 d . . P A 1
H33 H -0.7819 0.2260 0.4427 0.092 Uiso 0.507(5) 1 calc R U P A 1
H33A H -0.7987 0.3115 0.4809 0.092 Uiso 0.507(5) 1 calc R U P A 1
H33B H -0.8247 0.2148 0.4953 0.092 Uiso 0.507(5) 1 calc R U P A 1
C34 C -0.6019(4) 0.3865(4) 0.47593(15) 0.0586(13) Uani 0.507(5) 1 d . . P A 1
H34 H -0.5276 0.4235 0.4898 0.088 Uiso 0.507(5) 1 calc R U P A 1
H34A H -0.6306 0.4318 0.4793 0.088 Uiso 0.507(5) 1 calc R U P A 1
H34B H -0.6122 0.3490 0.4393 0.088 Uiso 0.507(5) 1 calc R U P A 1
C35 C -0.7198(4) 0.1969(3) 0.50797(16) 0.0566(13) Uani 0.493(5) 1 d . . P A 2
H35 H -0.7891 0.1806 0.5170 0.085 Uiso 0.493(5) 1 calc R U P A 2
H35A H -0.6790 0.1885 0.5332 0.085 Uiso 0.493(5) 1 calc R U P A 2
H35B H -0.7260 0.1535 0.4733 0.085 Uiso 0.493(5) 1 calc R U P A 2
C36 C -0.7183(5) 0.3271(5) 0.47516(16) 0.0633(15) Uani 0.493(5) 1 d . . P A 2
H36 H -0.7870 0.3114 0.4850 0.095 Uiso 0.493(5) 1 calc R U P A 2
H36A H -0.7262 0.2855 0.4397 0.095 Uiso 0.493(5) 1 calc R U P A 2
H36B H -0.6821 0.3959 0.4770 0.095 Uiso 0.493(5) 1 calc R U P A 2
C37 C -0.5551(4) 0.3220(4) 0.49318(15) 0.0543(13) Uani 0.493(5) 1 d . . P A 2
H37 H -0.5667 0.2761 0.4586 0.081 Uiso 0.493(5) 1 calc R U P A 2
H37A H -0.5200 0.3080 0.5182 0.081 Uiso 0.493(5) 1 calc R U P A 2
H37B H -0.5117 0.3890 0.4931 0.081 Uiso 0.493(5) 1 calc R U P A 2
C38 C -0.59419(13) 0.69662(15) 0.88632(7) 0.0457(4) Uani 1 1 d . . . . .
C39 C -0.60460(15) 0.78125(16) 0.90292(8) 0.0531(5) Uani 1 1 d . . . . .
H39 H -0.6117 0.8108 0.8785 0.064 Uiso 1 1 calc R U . . .
C40 C -0.60474(16) 0.82271(17) 0.95479(9) 0.0619(6) Uani 1 1 d . . . . .
H40 H -0.6119 0.8805 0.9652 0.074 Uiso 1 1 calc R U . . .
C41 C -0.59469(15) 0.78254(19) 0.99183(8) 0.0602(6) Uani 1 1 d . . . . .
C42 C -0.58296(15) 0.69979(19) 0.97470(7) 0.0594(6) Uani 1 1 d . . . . .
H42 H -0.5744 0.6711 0.9992 0.071 Uiso 1 1 calc R U . . .
C43 C -0.58308(14) 0.65711(17) 0.92363(7) 0.0515(5) Uani 1 1 d . . . . .
H43 H -0.5754 0.5996 0.9136 0.062 Uiso 1 1 calc R U . . .
C44 C -0.59897(18) 0.8240(2) 1.04931(9) 0.0785(8) Uani 1 1 d . . . . .
C45 C -0.5945(4) 0.9243(3) 1.06192(12) 0.1275(14) Uani 1 1 d . . . . .
H45 H -0.6507 0.9195 1.0393 0.191 Uiso 1 1 calc R U . . .
H45A H -0.5276 0.9713 1.0564 0.191 Uiso 1 1 calc R U . . .
H45B H -0.6025 0.9464 1.0981 0.191 Uiso 1 1 calc R U . . .
C46 C -0.50869(19) 0.8313(3) 1.08299(9) 0.0913(10) Uani 1 1 d . . . . .
H46 H -0.5097 0.8605 1.1196 0.137 Uiso 1 1 calc R U . . .
H46A H -0.4428 0.8723 1.0737 0.137 Uiso 1 1 calc R U . . .
H46B H -0.5160 0.7658 1.0772 0.137 Uiso 1 1 calc R U . . .
C47 C -0.6998(2) 0.7544(3) 1.06112(10) 0.1052(12) Uani 1 1 d . . . . .
H47 H -0.7022 0.6906 1.0547 0.158 Uiso 1 1 calc R U . . .
H47A H -0.7580 0.7472 1.0389 0.158 Uiso 1 1 calc R U . . .
H47B H -0.7046 0.7803 1.0975 0.158 Uiso 1 1 calc R U . . .
N4 N -0.6855(2) 0.2385(2) 0.78409(11) 0.0967(8) Uani 1 1 d . . . . .
C48 C -0.6367(2) 0.2586(2) 0.75302(11) 0.0757(7) Uani 1 1 d . . . . .
C49 C -0.57671(19) 0.27712(19) 0.71238(9) 0.0623(6) Uani 1 1 d . . . . .
C50 C -0.6340(2) 0.2061(2) 0.66351(12) 0.0699(6) Uani 1 1 d . . . . .
N5 N -0.69131(18) 0.1482(2) 0.62682(12) 0.0938(7) Uani 1 1 d . . . . .
C51 C -0.48125(18) 0.35542(18) 0.72037(8) 0.0569(5) Uani 1 1 d . . . . .
C52 C -0.43893(19) 0.44520(19) 0.76608(8) 0.0616(6) Uani 1 1 d . . . . .
C53 C -0.4708(2) 0.4632(2) 0.81382(9) 0.0735(7) Uani 1 1 d . . . . .
H53 H -0.5261 0.4124 0.8225 0.088 Uiso 1 1 calc R U . . .
C54 C -0.4190(2) 0.5580(3) 0.84874(10) 0.0823(9) Uani 1 1 d . . . . .
H54 H -0.4379 0.5717 0.8821 0.099 Uiso 1 1 calc R U . . .
C55 C -0.3412(2) 0.6318(2) 0.83566(10) 0.0785(8) Uani 1 1 d . . . . .
H55 H -0.3084 0.6961 0.8598 0.094 Uiso 1 1 calc R U . . .
C56 C -0.3098(2) 0.6145(2) 0.78825(8) 0.0675(7) Uani 1 1 d . . . . .
H56 H -0.2566 0.6665 0.7795 0.081 Uiso 1 1 calc R U . . .
C57 C -0.35640(18) 0.52061(18) 0.75345(8) 0.0573(5) Uani 1 1 d . . . . .
C58 C -0.33787(16) 0.47805(16) 0.70103(8) 0.0532(5) Uani 1 1 d . . . . .
C59 C -0.26708(16) 0.52190(16) 0.67139(8) 0.0506(5) Uani 1 1 d . . . . .
C60 C -0.26782(15) 0.46293(15) 0.62157(7) 0.0504(5) Uani 1 1 d . . . . .
C61 C -0.33279(15) 0.36170(15) 0.60678(7) 0.0480(5) Uani 1 1 d . . . . .
H61 H -0.3299 0.3221 0.5743 0.058 Uiso 1 1 calc R U . . .
C62 C -0.40126(15) 0.31614(15) 0.63709(7) 0.0497(5) Uani 1 1 d . . . . .
C63 C -0.40910(16) 0.37691(16) 0.68303(7) 0.0503(5) Uani 1 1 d . . . . .
C64 C -0.20303(15) 0.50147(15) 0.58444(8) 0.0488(5) Uani 1 1 d . . . . .
C65 C -0.24452(15) 0.46655(15) 0.53221(8) 0.0518(5) Uani 1 1 d . . . . .
H65 H -0.3151 0.4179 0.5214 0.062 Uiso 1 1 calc R U . . .
C66 C -0.18802(16) 0.49917(16) 0.49525(8) 0.0537(5) Uani 1 1 d . . . . .
H66 H -0.2203 0.4729 0.4601 0.064 Uiso 1 1 calc R U . . .
C67 C -0.08365(16) 0.57059(15) 0.50920(8) 0.0536(5) Uani 1 1 d . . . . .
C68 C -0.04051(16) 0.60531(16) 0.56170(8) 0.0561(5) Uani 1 1 d . . . . .
H68 H 0.0304 0.6530 0.5725 0.067 Uiso 1 1 calc R U . . .
C69 C -0.09770(16) 0.57239(16) 0.59773(8) 0.0560(5) Uani 1 1 d . . . . .
H69 H -0.0653 0.5982 0.6329 0.067 Uiso 1 1 calc R U . . .
N6 N -0.02738(14) 0.60590(15) 0.47275(7) 0.0650(5) Uani 1 1 d . . . . .
C70 C -0.06410(19) 0.5527(2) 0.41875(9) 0.0670(6) Uani 1 1 d . . . . .
H70 H -0.0627 0.4903 0.4108 0.100 Uiso 1 1 calc R U . . .
H70A H -0.0194 0.5911 0.3984 0.100 Uiso 1 1 calc R U . . .
H70B H -0.1354 0.5404 0.4100 0.100 Uiso 1 1 calc R U . . .
C71 C 0.08257(18) 0.6693(2) 0.48779(10) 0.0703(6) Uani 1 1 d . . . . .
H71 H 0.0954 0.7279 0.5163 0.105 Uiso 1 1 calc R U . . .
H71A H 0.1120 0.6882 0.4582 0.105 Uiso 1 1 calc R U . . .
H71B H 0.1152 0.6349 0.4991 0.105 Uiso 1 1 calc R U . . .
C72 C -0.45173(15) 0.20839(15) 0.62274(7) 0.0473(4) Uani 1 1 d . . . . .
C73 C -0.50338(16) 0.14765(16) 0.57331(8) 0.0532(5) Uani 1 1 d . . . . .
H73 H -0.5064 0.1756 0.5474 0.064 Uiso 1 1 calc R U . . .
C74 C -0.55080(16) 0.04678(16) 0.56080(8) 0.0528(5) Uani 1 1 d . . . . .
H74 H -0.5869 0.0070 0.5267 0.063 Uiso 1 1 calc R U . . .
C75 C -0.54660(14) 0.00273(15) 0.59709(7) 0.0464(4) Uani 1 1 d . . . . .
C76 C -0.49081(15) 0.06430(16) 0.64629(7) 0.0476(5) Uani 1 1 d . . . . .
H76 H -0.4843 0.0363 0.6716 0.057 Uiso 1 1 calc R U . . .
C77 C -0.44485(15) 0.16459(15) 0.65921(7) 0.0463(4) Uani 1 1 d . . . . .
H77 H -0.4081 0.2044 0.6932 0.056 Uiso 1 1 calc R U . . .
C78 C -0.59679(16) -0.10814(16) 0.58421(8) 0.0541(5) Uani 1 1 d . . . . .
C79 C -0.6645(2) -0.16213(19) 0.53104(10) 0.0759(7) Uani 1 1 d . . . . .
H79 H -0.6979 -0.2327 0.5251 0.114 Uiso 1 1 calc R U . . .
H79A H -0.6215 -0.1469 0.5044 0.114 Uiso 1 1 calc R U . . .
H79B H -0.7179 -0.1415 0.5294 0.114 Uiso 1 1 calc R U . . .
C80 C -0.5090(2) -0.1360(2) 0.58205(11) 0.0722(6) Uani 1 1 d . . . . .
H80 H -0.4658 -0.1065 0.6163 0.108 Uiso 1 1 calc R U . . .
H80A H -0.4664 -0.1121 0.5568 0.108 Uiso 1 1 calc R U . . .
H80B H -0.5388 -0.2073 0.5717 0.108 Uiso 1 1 calc R U . . .
C81 C -0.6599(2) -0.1404(2) 0.62451(11) 0.0848(8) Uani 1 1 d . . . . .
H81 H -0.6149 -0.1098 0.6583 0.127 Uiso 1 1 calc R U . . .
H81A H -0.6915 -0.2117 0.6153 0.127 Uiso 1 1 calc R U . . .
H81B H -0.7146 -0.1208 0.6262 0.127 Uiso 1 1 calc R U . . .
C82 C -0.19252(16) 0.62876(16) 0.69068(7) 0.0516(5) Uani 1 1 d . . . . .
C83 C -0.10758(18) 0.66592(17) 0.72898(9) 0.0620(6) Uani 1 1 d . . . . .
H83 H -0.0995 0.6232 0.7444 0.074 Uiso 1 1 calc R U . . .
C84 C -0.03523(17) 0.76285(17) 0.74496(8) 0.0595(5) Uani 1 1 d . . . . .
H84 H 0.0211 0.7859 0.7717 0.071 Uiso 1 1 calc R U . . .
C85 C -0.04191(15) 0.82823(16) 0.72316(7) 0.0503(5) Uani 1 1 d . . . . .
C86 C -0.12832(15) 0.79048(16) 0.68503(7) 0.0490(5) Uani 1 1 d . . . . .
H86 H -0.1366 0.8330 0.6695 0.059 Uiso 1 1 calc R U . . .
C87 C -0.20162(15) 0.69335(16) 0.66948(7) 0.0490(5) Uani 1 1 d . . . . .
H87 H -0.2595 0.6704 0.6437 0.059 Uiso 1 1 calc R U . . .
C88 C 0.04298(16) 0.93382(18) 0.73735(9) 0.0622(6) Uani 1 1 d . . . . .
C89 C 0.0764(12) 0.9703(6) 0.7988(4) 0.117(4) Uani 0.460(12) 1 d . . P B 1
H89 H 0.1018 0.9290 0.8081 0.175 Uiso 0.460(12) 1 calc R U P B 1
H89A H 0.1316 1.0383 0.8103 0.175 Uiso 0.460(12) 1 calc R U P B 1
H89B H 0.0164 0.9659 0.8156 0.175 Uiso 0.460(12) 1 calc R U P B 1
C90 C 0.1330(7) 0.9299(7) 0.7161(7) 0.134(5) Uani 0.460(12) 1 d . . P B 1
H90 H 0.1459 0.8819 0.7260 0.202 Uiso 0.460(12) 1 calc R U P B 1
H90A H 0.1191 0.9108 0.6783 0.202 Uiso 0.460(12) 1 calc R U P B 1
H90B H 0.1940 0.9944 0.7298 0.202 Uiso 0.460(12) 1 calc R U P B 1
C91 C 0.0083(10) 0.9974(11) 0.7286(7) 0.090(4) Uani 0.460(12) 1 d . . P B 1
H91 H -0.0522 0.9903 0.7456 0.135 Uiso 0.460(12) 1 calc R U P B 1
H91A H 0.0639 1.0650 0.7428 0.135 Uiso 0.460(12) 1 calc R U P B 1
H91B H -0.0110 0.9813 0.6913 0.135 Uiso 0.460(12) 1 calc R U P B 1
C92 C 0.1297(5) 0.9650(5) 0.7796(3) 0.079(2) Uani 0.540(12) 1 d . . P B 2
H92 H 0.1800 1.0337 0.7858 0.118 Uiso 0.540(12) 1 calc R U P B 2
H92A H 0.1017 0.9574 0.8114 0.118 Uiso 0.540(12) 1 calc R U P B 2
H92B H 0.1641 0.9243 0.7693 0.118 Uiso 0.540(12) 1 calc R U P B 2
C93 C 0.0954(5) 0.9527(5) 0.6874(2) 0.092(3) Uani 0.540(12) 1 d . . P B 2
H93 H 0.0413 0.9332 0.6586 0.138 Uiso 0.540(12) 1 calc R U P B 2
H93A H 0.1446 1.0223 0.6957 0.138 Uiso 0.540(12) 1 calc R U P B 2
H93B H 0.1321 0.9141 0.6776 0.138 Uiso 0.540(12) 1 calc R U P B 2
C94 C -0.0046(8) 1.0057(8) 0.7510(5) 0.076(3) Uani 0.540(12) 1 d . . P B 2
H94 H -0.0613 0.9851 0.7232 0.114 Uiso 0.540(12) 1 calc R U P B 2
H94A H -0.0315 1.0050 0.7836 0.114 Uiso 0.540(12) 1 calc R U P B 2
H94B H 0.0492 1.0721 0.7546 0.114 Uiso 0.540(12) 1 calc R U P B 2
N7 N 0.11779(14) 0.81048(16) 0.98558(7) 0.0671(5) Uani 1 1 d . . . . .
C95 C 0.12147(14) 0.79689(16) 0.94233(8) 0.0518(5) Uani 1 1 d . . . . .
C96 C 0.14187(14) 0.78969(15) 0.89037(7) 0.0469(4) Uani 1 1 d . . . . .
N8 N 0.29515(18) 0.94955(16) 0.88748(9) 0.0826(7) Uani 1 1 d . . . . .
C97 C 0.22797(17) 0.87750(17) 0.88807(8) 0.0582(5) Uani 1 1 d . . . . .
C98 C 0.09300(13) 0.70859(14) 0.84755(7) 0.0411(4) Uani 1 1 d . . . . .
C99 C 0.13518(14) 0.69252(15) 0.79880(7) 0.0429(4) Uani 1 1 d . . . . .
C100 C 0.21770(15) 0.75611(16) 0.78076(8) 0.0506(5) Uani 1 1 d . . . . .
H100 H 0.2559 0.8235 0.8004 0.061 Uiso 1 1 calc R U . . .
C101 C 0.24293(16) 0.71935(17) 0.73389(8) 0.0543(5) Uani 1 1 d . . . . .
H101 H 0.2989 0.7622 0.7213 0.065 Uiso 1 1 calc R U . . .
C102 C 0.18838(16) 0.62175(17) 0.70513(8) 0.0524(5) Uani 1 1 d . . . . .
H102 H 0.2071 0.5982 0.6730 0.063 Uiso 1 1 calc R U . . .
C103 C 0.10615(14) 0.55738(16) 0.72273(7) 0.0470(4) Uani 1 1 d . . . . .
H103 H 0.0687 0.4901 0.7028 0.056 Uiso 1 1 calc R U . . .
C104 C 0.07955(13) 0.59256(14) 0.76968(7) 0.0420(4) Uani 1 1 d . . . . .
C105 C -0.00441(13) 0.54419(14) 0.79751(7) 0.0397(4) Uani 1 1 d . . . . .
C106 C -0.07963(13) 0.44682(14) 0.78340(7) 0.0406(4) Uani 1 1 d . . . . .
C107 C -0.15702(13) 0.42216(14) 0.81543(7) 0.0421(4) Uani 1 1 d . . . . .
C108 C -0.15656(14) 0.49575(15) 0.85685(7) 0.0455(4) Uani 1 1 d . . . . .
H108 H -0.2109 0.4779 0.8767 0.055 Uiso 1 1 calc R U . . .
C109 C -0.08226(13) 0.59360(15) 0.87140(7) 0.0430(4) Uani 1 1 d . . . . .
C110 C -0.00064(13) 0.61666(14) 0.84223(7) 0.0406(4) Uani 1 1 d . . . . .
C111 C -0.24236(13) 0.32094(14) 0.80446(7) 0.0428(4) Uani 1 1 d . . . . .
C112 C -0.34368(13) 0.30565(15) 0.80777(7) 0.0434(4) Uani 1 1 d . . . . .
H112 H -0.3563 0.3604 0.8167 0.052 Uiso 1 1 calc R U . . .
C113 C -0.42562(14) 0.21389(14) 0.79851(7) 0.0438(4) Uani 1 1 d . . . . .
H113 H -0.4937 0.2063 0.8006 0.053 Uiso 1 1 calc R U . . .
C114 C -0.41032(14) 0.13110(14) 0.78608(7) 0.0427(4) Uani 1 1 d . . . . .
C115 C -0.30826(14) 0.14621(15) 0.78365(7) 0.0454(4) Uani 1 1 d . . . . .
H115 H -0.2949 0.0919 0.7760 0.054 Uiso 1 1 calc R U . . .
C116 C -0.22732(14) 0.23859(15) 0.79226(7) 0.0445(4) Uani 1 1 d . . . . .
H116 H -0.1593 0.2465 0.7898 0.053 Uiso 1 1 calc R U . . .
N9 N -0.49250(12) 0.03863(12) 0.77662(7) 0.0520(4) Uani 1 1 d . . . . .
C117 C -0.59819(15) 0.02335(16) 0.77156(8) 0.0532(5) Uani 1 1 d . . . . .
H117 H -0.6128 0.0502 0.8056 0.080 Uiso 1 1 calc R U . . .
H118 H -0.6462 -0.0469 0.7575 0.080 Uiso 1 1 calc R U . . .
H119 H -0.6071 0.0563 0.7481 0.080 Uiso 1 1 calc R U . . .
C118 C -0.47449(18) -0.04336(17) 0.77264(9) 0.0618(5) Uani 1 1 d . . . . .
H120 H -0.4548 -0.0637 0.7389 0.093 Uiso 1 1 calc R U . . .
H121 H -0.5380 -0.0978 0.7761 0.093 Uiso 1 1 calc R U . . .
H122 H -0.4184 -0.0246 0.8002 0.093 Uiso 1 1 calc R U . . .
C119 C -0.10137(13) 0.66493(15) 0.91205(7) 0.0459(4) Uani 1 1 d . . . . .
C120 C -0.13199(15) 0.64622(16) 0.95771(7) 0.0511(5) Uani 1 1 d . . . . .
H123 H -0.1345 0.5904 0.9641 0.061 Uiso 1 1 calc R U . . .
C121 C -0.15873(15) 0.70757(18) 0.99389(8) 0.0553(5) Uani 1 1 d . . . . .
H124 H -0.1781 0.6933 1.0248 0.066 Uiso 1 1 calc R U . . .
C122 C -0.15803(14) 0.78932(17) 0.98630(7) 0.0520(5) Uani 1 1 d . . . . .
C123 C -0.12673(14) 0.80777(16) 0.94070(8) 0.0517(5) Uani 1 1 d . . . . .
H125 H -0.1245 0.8634 0.9343 0.062 Uiso 1 1 calc R U . . .
C124 C -0.09882(14) 0.74719(15) 0.90451(7) 0.0473(4) Uani 1 1 d . . . . .
H126 H -0.0776 0.7624 0.8740 0.057 Uiso 1 1 calc R U . . .
C125 C -0.19003(17) 0.85687(19) 1.02534(8) 0.0609(6) Uani 1 1 d . . . . .
C126 C -0.0972(2) 0.9548(2) 1.04928(12) 0.0961(10) Uani 1 1 d . . . . .
H127 H -0.0714 0.9850 1.0224 0.144 Uiso 1 1 calc R U . . .
H128 H -0.0427 0.9469 1.0655 0.144 Uiso 1 1 calc R U . . .
H129 H -0.1168 0.9968 1.0755 0.144 Uiso 1 1 calc R U . . .
C127 C -0.2348(3) 0.8166(3) 1.06909(11) 0.0930(9) Uani 1 1 d . . . . .
H130 H -0.1817 0.8115 1.0886 0.139 Uiso 1 1 calc R U . . .
H131 H -0.2950 0.7517 1.0543 0.139 Uiso 1 1 calc R U . . .
H132 H -0.2562 0.8608 1.0923 0.139 Uiso 1 1 calc R U . . .
C128 C -0.2756(2) 0.8650(3) 0.99779(10) 0.0950(10) Uani 1 1 d . . . . .
H133 H -0.2988 0.9052 1.0229 0.143 Uiso 1 1 calc R U . . .
H134 H -0.3342 0.7996 0.9816 0.143 Uiso 1 1 calc R U . . .
H135 H -0.2490 0.8953 0.9711 0.143 Uiso 1 1 calc R U . . .
C129 C -0.08218(13) 0.37136(14) 0.73644(7) 0.0402(4) Uani 1 1 d . . . . .
C130 C -0.15864(13) 0.33063(15) 0.69349(7) 0.0441(4) Uani 1 1 d . . . . .
H136 H -0.2074 0.3544 0.6932 0.053 Uiso 1 1 calc R U . . .
C131 C -0.16522(14) 0.25581(15) 0.65098(7) 0.0470(4) Uani 1 1 d . . . . .
H137 H -0.2188 0.2292 0.6222 0.056 Uiso 1 1 calc R U . . .
C132 C -0.09538(14) 0.21868(15) 0.64932(7) 0.0458(4) Uani 1 1 d . . . . .
C133 C -0.01612(14) 0.26312(15) 0.69223(7) 0.0482(5) Uani 1 1 d . . . . .
H138 H 0.0347 0.2416 0.6920 0.058 Uiso 1 1 calc R U . . .
C134 C -0.00980(14) 0.33677(15) 0.73454(7) 0.0449(4) Uani 1 1 d . . . . .
H139 H 0.0447 0.3646 0.7630 0.054 Uiso 1 1 calc R U . . .
C135 C -0.10262(17) 0.13352(16) 0.60382(8) 0.0554(5) Uani 1 1 d . . . . .
C136 C -0.2010(2) 0.0886(2) 0.56430(10) 0.0767(7) Uani 1 1 d . . . . .
H140 H -0.2620 0.0653 0.5813 0.115 Uiso 1 1 calc R U . . .
H141 H -0.2037 0.0336 0.5363 0.115 Uiso 1 1 calc R U . . .
H142 H -0.2003 0.1381 0.5500 0.115 Uiso 1 1 calc R U . . .
C137 C -0.1044(3) 0.0537(2) 0.62423(11) 0.0828(8) Uani 1 1 d . . . . .
H143 H -0.0404 0.0804 0.6486 0.124 Uiso 1 1 calc R U . . .
H144 H -0.1097 -0.0011 0.5952 0.124 Uiso 1 1 calc R U . . .
H145 H -0.1643 0.0309 0.6420 0.124 Uiso 1 1 calc R U . . .
C138 C -0.0079(2) 0.1696(2) 0.57718(10) 0.0738(7) Uani 1 1 d . . . . .
H146 H -0.0065 0.2200 0.5635 0.111 Uiso 1 1 calc R U . . .
H147 H -0.0116 0.1147 0.5487 0.111 Uiso 1 1 calc R U . . .
H148 H 0.0554 0.1972 0.6022 0.111 Uiso 1 1 calc R U . . .

loop_
_atom_site_aniso_label
_atom_site_aniso_U_11
_atom_site_aniso_U_22
_atom_site_aniso_U_33
_atom_site_aniso_U_23
_atom_site_aniso_U_13
_atom_site_aniso_U_12
N1 0.0481(9) 0.0727(13) 0.0605(10) 0.0327(10) 0.0101(8) 0.0224(10)
C1 0.0410(10) 0.0535(12) 0.0415(9) 0.0173(9) 0.0063(8) 0.0231(9)
C2 0.0338(8) 0.0444(11) 0.0411(9) 0.0115(8) 0.0058(7) 0.0189(8)
C3 0.0452(10) 0.0489(12) 0.0406(9) 0.0162(8) 0.0060(8) 0.0223(9)
N2 0.0553(10) 0.0589(12) 0.0573(10) 0.0211(9) -0.0055(8) 0.0210(9)
C4 0.0340(8) 0.0443(11) 0.0391(9) 0.0106(8) 0.0066(7) 0.0221(8)
C5 0.0380(9) 0.0426(11) 0.0402(9) 0.0094(8) 0.0028(7) 0.0200(8)
C6 0.0392(9) 0.0503(12) 0.0480(10) 0.0136(9) 0.0087(8) 0.0174(9)
C7 0.0419(10) 0.0511(13) 0.0536(11) 0.0098(10) 0.0024(8) 0.0127(9)
C8 0.0473(10) 0.0503(13) 0.0450(10) 0.0067(9) -0.0012(8) 0.0158(10)
C9 0.0463(10) 0.0508(12) 0.0391(9) 0.0104(8) 0.0039(7) 0.0222(9)
C10 0.0385(9) 0.0450(11) 0.0390(9) 0.0112(8) 0.0024(7) 0.0212(8)
C11 0.0362(8) 0.0455(11) 0.0368(9) 0.0124(8) 0.0043(7) 0.0215(8)
C12 0.0378(9) 0.0481(12) 0.0377(9) 0.0119(8) 0.0042(7) 0.0233(9)
C13 0.0344(8) 0.0476(11) 0.0397(9) 0.0158(8) 0.0055(7) 0.0216(8)
C14 0.0342(8) 0.0443(11) 0.0396(9) 0.0123(8) 0.0033(7) 0.0186(8)
C15 0.0349(8) 0.0472(11) 0.0365(8) 0.0124(8) 0.0033(7) 0.0226(8)
C16 0.0341(8) 0.0447(11) 0.0357(8) 0.0109(8) 0.0034(6) 0.0210(8)
C17 0.0382(9) 0.0485(12) 0.0341(8) 0.0141(8) 0.0027(7) 0.0216(8)
C18 0.0386(9) 0.0479(11) 0.0411(9) 0.0160(8) 0.0056(7) 0.0218(9)
C19 0.0423(9) 0.0552(13) 0.0453(10) 0.0197(9) 0.0102(7) 0.0261(9)
C20 0.0446(10) 0.0579(13) 0.0465(10) 0.0248(9) 0.0087(8) 0.0226(10)
C21 0.0540(11) 0.0510(13) 0.0482(10) 0.0202(9) 0.0058(8) 0.0268(10)
C22 0.0456(9) 0.0503(12) 0.0379(9) 0.0139(8) 0.0060(7) 0.0265(9)
N3 0.0656(11) 0.0610(13) 0.0689(11) 0.0349(10) 0.0268(9) 0.0263(10)
C23 0.0650(14) 0.0916(19) 0.0804(16) 0.0522(15) 0.0368(12) 0.0388(14)
C24 0.0610(13) 0.0656(17) 0.0737(15) 0.0360(13) 0.0118(11) 0.0175(12)
C25 0.0380(9) 0.0411(11) 0.0375(9) 0.0123(8) 0.0046(7) 0.0195(8)
C26 0.0346(8) 0.0496(12) 0.0416(9) 0.0117(8) 0.0070(7) 0.0190(8)
C27 0.0397(9) 0.0499(12) 0.0406(9) 0.0081(8) 0.0023(7) 0.0143(9)
C28 0.0498(10) 0.0445(12) 0.0417(10) 0.0084(8) 0.0085(8) 0.0210(9)
C29 0.0415(9) 0.0477(12) 0.0466(10) 0.0134(8) 0.0113(7) 0.0248(9)
C30 0.0369(8) 0.0434(11) 0.0428(9) 0.0125(8) 0.0047(7) 0.0216(8)
C31 0.0560(12) 0.0584(14) 0.0438(10) 0.0023(9) 0.0086(9) 0.0259(11)
C32 0.087(4) 0.068(3) 0.050(2) 0.013(2) 0.011(2) 0.049(3)
C33 0.060(3) 0.069(4) 0.043(2) 0.003(2) 0.0051(19) 0.029(3)
C34 0.069(3) 0.069(3) 0.043(2) 0.016(2) 0.0160(18) 0.037(2)
C35 0.061(3) 0.048(3) 0.050(2) 0.0010(19) 0.0007(18) 0.025(2)
C36 0.085(4) 0.081(4) 0.036(2) 0.008(2) 0.000(2) 0.055(4)
C37 0.067(3) 0.062(3) 0.037(2) 0.0108(19) 0.0139(18) 0.037(3)
C38 0.0340(9) 0.0541(12) 0.0410(9) 0.0100(9) 0.0060(7) 0.0172(9)
C39 0.0483(10) 0.0534(13) 0.0511(11) 0.0108(9) 0.0130(8) 0.0219(10)
C40 0.0503(11) 0.0523(14) 0.0618(13) 0.0007(11) 0.0171(9) 0.0165(10)
C41 0.0392(10) 0.0741(16) 0.0432(11) 0.0032(11) 0.0078(8) 0.0158(10)
C42 0.0448(10) 0.0859(17) 0.0408(10) 0.0161(11) 0.0053(8) 0.0278(11)
C43 0.0444(10) 0.0682(14) 0.0399(10) 0.0126(9) 0.0033(8) 0.0279(10)
C44 0.0512(12) 0.098(2) 0.0469(12) -0.0059(12) 0.0102(9) 0.0191(13)
C45 0.177(4) 0.124(3) 0.0655(18) -0.0116(18) 0.037(2) 0.081(3)
C46 0.0547(13) 0.125(3) 0.0405(11) -0.0063(13) 0.0004(10) 0.0172(15)
C47 0.0538(14) 0.163(3) 0.0496(13) 0.0118(16) 0.0173(11) 0.0232(17)
N4 0.1156(19) 0.0895(18) 0.118(2) 0.0406(15) 0.0586(17) 0.0703(16)
C48 0.0863(17) 0.0748(18) 0.0918(18) 0.0277(15) 0.0323(15) 0.0585(16)
C49 0.0663(14) 0.0668(16) 0.0739(14) 0.0236(12) 0.0198(11) 0.0473(13)
C50 0.0564(13) 0.0665(17) 0.0889(18) 0.0217(15) 0.0160(13) 0.0326(13)
N5 0.0586(13) 0.0885(18) 0.115(2) 0.0110(16) 0.0066(13) 0.0316(13)
C51 0.0632(13) 0.0621(14) 0.0642(12) 0.0208(11) 0.0046(10) 0.0452(12)
C52 0.0732(14) 0.0786(17) 0.0548(12) 0.0123(11) 0.0021(10) 0.0596(14)
C53 0.0748(15) 0.099(2) 0.0692(15) 0.0173(14) 0.0094(12) 0.0653(16)
C54 0.0887(19) 0.117(3) 0.0586(14) -0.0011(15) 0.0002(13) 0.080(2)
C55 0.0805(18) 0.091(2) 0.0671(15) -0.0050(14) -0.0157(13) 0.0619(18)
C56 0.0787(15) 0.0718(16) 0.0554(13) -0.0027(11) -0.0161(11) 0.0527(14)
C57 0.0640(13) 0.0674(15) 0.0556(12) 0.0146(11) -0.0023(10) 0.0469(12)
C58 0.0608(12) 0.0534(14) 0.0515(11) 0.0068(10) -0.0110(9) 0.0385(11)
C59 0.0530(11) 0.0516(13) 0.0517(11) 0.0122(9) -0.0073(9) 0.0314(10)
C60 0.0494(10) 0.0503(13) 0.0526(11) 0.0084(9) -0.0116(8) 0.0297(10)
C61 0.0512(10) 0.0500(13) 0.0454(10) 0.0116(9) -0.0027(8) 0.0285(10)
C62 0.0516(11) 0.0518(13) 0.0503(11) 0.0125(9) -0.0058(8) 0.0309(10)
C63 0.0540(11) 0.0553(14) 0.0504(11) 0.0156(9) -0.0008(8) 0.0343(11)
C64 0.0465(10) 0.0436(12) 0.0542(11) 0.0093(9) -0.0042(8) 0.0237(9)
C65 0.0459(10) 0.0428(12) 0.0600(12) 0.0091(9) -0.0090(9) 0.0203(9)
C66 0.0513(11) 0.0499(13) 0.0556(11) 0.0114(10) -0.0060(9) 0.0239(10)
C67 0.0487(11) 0.0448(12) 0.0653(13) 0.0134(10) -0.0033(9) 0.0233(10)
C68 0.0447(10) 0.0498(13) 0.0657(13) 0.0098(10) -0.0036(9) 0.0212(10)
C69 0.0476(11) 0.0541(13) 0.0574(12) 0.0043(10) -0.0134(9) 0.0251(10)
N6 0.0546(10) 0.0633(13) 0.0678(12) 0.0209(10) 0.0028(9) 0.0202(9)
C70 0.0665(14) 0.0753(17) 0.0674(14) 0.0258(12) 0.0047(11) 0.0389(13)
C71 0.0566(13) 0.0675(16) 0.0859(16) 0.0314(13) 0.0069(11) 0.0247(12)
C72 0.0462(10) 0.0506(12) 0.0479(10) 0.0117(9) 0.0015(8) 0.0279(10)
C73 0.0584(12) 0.0548(14) 0.0486(11) 0.0175(10) -0.0020(9) 0.0284(11)
C74 0.0535(11) 0.0537(14) 0.0463(10) 0.0097(9) -0.0051(8) 0.0253(10)
C75 0.0429(9) 0.0496(12) 0.0498(10) 0.0135(9) 0.0048(8) 0.0260(9)
C76 0.0516(10) 0.0559(14) 0.0440(10) 0.0167(9) 0.0050(8) 0.0322(10)
C77 0.0488(10) 0.0509(13) 0.0431(10) 0.0106(9) 0.0026(8) 0.0297(10)
C78 0.0542(11) 0.0490(13) 0.0579(12) 0.0160(10) 0.0046(9) 0.0242(10)
C79 0.0757(16) 0.0552(15) 0.0734(15) 0.0122(12) -0.0032(12) 0.0167(13)
C80 0.0710(15) 0.0615(16) 0.0906(17) 0.0231(13) 0.0104(12) 0.0377(13)
C81 0.0946(19) 0.0661(18) 0.0887(18) 0.0263(14) 0.0384(15) 0.0321(15)
C82 0.0566(11) 0.0496(13) 0.0472(10) 0.0043(9) -0.0082(8) 0.0309(10)
C83 0.0697(14) 0.0514(14) 0.0632(13) 0.0102(10) -0.0181(10) 0.0327(12)
C84 0.0583(12) 0.0574(15) 0.0542(12) 0.0047(10) -0.0159(9) 0.0286(12)
C85 0.0495(10) 0.0547(13) 0.0469(10) 0.0085(9) 0.0014(8) 0.0295(10)
C86 0.0484(10) 0.0547(13) 0.0496(10) 0.0154(9) 0.0040(8) 0.0301(10)
C87 0.0500(10) 0.0582(14) 0.0429(10) 0.0095(9) -0.0029(8) 0.0331(11)
C88 0.0469(11) 0.0619(15) 0.0713(14) 0.0167(11) 0.0057(10) 0.0231(11)
C89 0.133(9) 0.057(4) 0.100(6) 0.006(4) -0.057(6) 0.007(5)
C90 0.080(5) 0.120(7) 0.240(15) 0.096(8) 0.062(7) 0.055(5)
C91 0.052(5) 0.072(6) 0.151(11) 0.054(8) 0.011(6) 0.023(4)
C92 0.052(3) 0.060(3) 0.099(5) 0.014(3) -0.013(3) 0.014(3)
C93 0.071(4) 0.084(4) 0.090(4) 0.025(3) 0.045(3) 0.012(3)
C94 0.045(3) 0.042(3) 0.127(8) 0.024(4) 0.025(4) 0.010(2)
N7 0.0492(10) 0.0795(14) 0.0536(11) 0.0183(9) 0.0089(8) 0.0164(10)
C95 0.0390(10) 0.0512(13) 0.0527(12) 0.0118(9) 0.0062(8) 0.0139(9)
C96 0.0403(9) 0.0484(12) 0.0512(11) 0.0168(9) 0.0128(8) 0.0196(9)
N8 0.0782(14) 0.0556(14) 0.0836(14) 0.0098(11) 0.0386(12) 0.0127(12)
C97 0.0522(12) 0.0500(14) 0.0577(12) 0.0085(10) 0.0207(9) 0.0165(11)
C98 0.0369(9) 0.0436(11) 0.0482(10) 0.0184(9) 0.0076(7) 0.0212(8)
C99 0.0408(9) 0.0479(12) 0.0466(10) 0.0180(9) 0.0077(7) 0.0247(9)
C100 0.0466(10) 0.0477(12) 0.0569(11) 0.0209(9) 0.0152(9) 0.0190(9)
C101 0.0489(11) 0.0566(14) 0.0579(12) 0.0239(11) 0.0195(9) 0.0218(10)
C102 0.0520(11) 0.0601(14) 0.0480(10) 0.0190(10) 0.0185(9) 0.0276(11)
C103 0.0445(10) 0.0503(12) 0.0489(10) 0.0175(9) 0.0099(8) 0.0236(9)
C104 0.0371(9) 0.0503(12) 0.0456(10) 0.0200(9) 0.0071(7) 0.0238(9)
C105 0.0338(8) 0.0467(12) 0.0440(9) 0.0184(8) 0.0055(7) 0.0211(9)
C106 0.0351(8) 0.0487(12) 0.0453(9) 0.0195(8) 0.0049(7) 0.0233(9)
C107 0.0345(8) 0.0480(12) 0.0465(10) 0.0183(8) 0.0048(7) 0.0199(8)
C108 0.0379(9) 0.0510(12) 0.0501(10) 0.0189(9) 0.0112(8) 0.0213(9)
C109 0.0370(9) 0.0484(12) 0.0446(9) 0.0162(8) 0.0060(7) 0.0203(9)
C110 0.0361(8) 0.0469(11) 0.0425(9) 0.0179(8) 0.0065(7) 0.0206(8)
C111 0.0388(9) 0.0484(12) 0.0426(9) 0.0161(8) 0.0056(7) 0.0207(9)
C112 0.0395(9) 0.0461(12) 0.0478(10) 0.0157(8) 0.0058(7) 0.0224(9)
C113 0.0369(9) 0.0480(12) 0.0481(10) 0.0167(9) 0.0067(7) 0.0206(9)
C114 0.0420(9) 0.0462(12) 0.0381(9) 0.0142(8) 0.0045(7) 0.0189(9)
C115 0.0480(10) 0.0495(12) 0.0464(10) 0.0175(9) 0.0102(8) 0.0280(10)
C116 0.0392(9) 0.0506(12) 0.0479(10) 0.0183(9) 0.0083(7) 0.0233(9)
N9 0.0427(8) 0.0440(10) 0.0649(10) 0.0184(8) 0.0055(7) 0.0164(8)
C117 0.0423(10) 0.0508(13) 0.0570(11) 0.0147(10) 0.0065(8) 0.0155(9)
C118 0.0614(13) 0.0488(13) 0.0699(14) 0.0177(11) 0.0004(10) 0.0228(11)
C119 0.0344(9) 0.0500(12) 0.0481(10) 0.0118(9) 0.0075(7) 0.0179(9)
C120 0.0428(10) 0.0573(13) 0.0512(11) 0.0168(9) 0.0094(8) 0.0225(10)
C121 0.0454(10) 0.0723(15) 0.0448(10) 0.0159(10) 0.0106(8) 0.0267(11)
C122 0.0385(9) 0.0621(14) 0.0488(11) 0.0091(10) 0.0056(8) 0.0233(10)
C123 0.0408(10) 0.0554(13) 0.0548(11) 0.0123(9) 0.0070(8) 0.0223(9)
C124 0.0397(9) 0.0536(13) 0.0473(10) 0.0157(9) 0.0098(8) 0.0212(9)
C125 0.0541(11) 0.0769(16) 0.0474(11) 0.0056(10) 0.0072(9) 0.0358(12)
C126 0.0728(17) 0.090(2) 0.0878(19) -0.0161(16) 0.0152(14) 0.0332(16)
C127 0.103(2) 0.116(2) 0.0773(17) 0.0276(16) 0.0423(16) 0.067(2)
C128 0.0897(19) 0.150(3) 0.0652(15) 0.0119(17) 0.0136(13) 0.086(2)
C129 0.0355(8) 0.0441(11) 0.0417(9) 0.0175(8) 0.0058(7) 0.0171(8)
C130 0.0365(9) 0.0537(12) 0.0472(10) 0.0211(9) 0.0058(7) 0.0227(9)
C131 0.0394(9) 0.0547(13) 0.0424(10) 0.0176(9) 0.0030(7) 0.0175(9)
C132 0.0441(10) 0.0448(12) 0.0443(10) 0.0169(8) 0.0088(8) 0.0160(9)
C133 0.0444(10) 0.0541(13) 0.0535(11) 0.0199(9) 0.0098(8) 0.0276(10)
C134 0.0372(9) 0.0504(12) 0.0462(10) 0.0146(9) 0.0019(7) 0.0207(9)
C135 0.0618(12) 0.0484(13) 0.0505(11) 0.0152(9) 0.0110(9) 0.0217(10)
C136 0.0760(16) 0.0687(17) 0.0612(14) 0.0012(12) 0.0003(11) 0.0258(14)
C137 0.112(2) 0.0524(16) 0.0815(17) 0.0205(13) 0.0177(15) 0.0370(15)
C138 0.0774(16) 0.0723(17) 0.0682(14) 0.0141(12) 0.0265(12) 0.0370(14)

loop_
_atom_type_symbol
_atom_type_description
_atom_type_scat_dispersion_real
_atom_type_scat_dispersion_imag
_atom_type_scat_source
C C 0.0181 0.0091 'International Tables Vol C Tables 4.2.6.8 and 6.1.1.4'
H H 0.0000 0.0000 'International Tables Vol C Tables 4.2.6.8 and 6.1.1.4'
N N 0.0311 0.0180 'International Tables Vol C Tables 4.2.6.8 and 6.1.1.4'

loop_
_geom_angle_atom_site_label_1
_geom_angle_atom_site_label_2
_geom_angle_atom_site_label_3
_geom_angle
_geom_angle_site_symmetry_1
_geom_angle_site_symmetry_3
_geom_angle_publ_flag
N1 C1 C2 177.7(2) . . ?
C4 C2 C3 123.31(16) . . ?
C4 C2 C1 122.75(16) . . ?
C3 C2 C1 113.43(15) . . ?
N2 C3 C2 173.0(2) . . ?
C2 C4 C16 127.73(16) . . ?
C2 C4 C5 124.64(17) . . ?
C16 C4 C5 106.01(14) . . ?
C6 C5 C10 120.63(16) . . ?
C6 C5 C4 131.27(16) . . ?
C10 C5 C4 108.05(15) . . ?
C7 C6 C5 118.57(17) . . ?
C7 C6 H6 120.7 . . ?
C5 C6 H6 120.7 . . ?
C8 C7 C6 120.85(19) . . ?
C8 C7 H7 119.6 . . ?
C6 C7 H7 119.6 . . ?
C7 C8 C9 121.03(18) . . ?
C7 C8 H8 119.5 . . ?
C9 C8 H8 119.5 . . ?
C8 C9 C10 118.89(17) . . ?
C8 C9 H9 120.6 . . ?
C10 C9 H9 120.6 . . ?
C9 C10 C5 120.00(17) . . ?
C9 C10 C11 132.11(16) . . ?
C5 C10 C11 107.80(15) . . ?
C12 C11 C16 122.14(17) . . ?
C12 C11 C10 129.69(15) . . ?
C16 C11 C10 107.99(14) . . ?
C11 C12 C13 116.94(15) . . ?
C11 C12 C38 122.34(17) . . ?
C13 C12 C38 120.68(15) . . ?
C14 C13 C12 119.62(15) . . ?
C14 C13 C17 118.33(17) . . ?
C12 C13 C17 122.02(15) . . ?
C13 C14 C15 124.25(17) . . ?
C13 C14 H14 117.9 . . ?
C15 C14 H14 117.9 . . ?
C14 C15 C16 115.72(15) . . ?
C14 C15 C25 118.32(16) . . ?
C16 C15 C25 125.90(15) . . ?
C15 C16 C11 120.81(16) . . ?
C15 C16 C4 131.40(15) . . ?
C11 C16 C4 107.74(15) . . ?
C22 C17 C18 117.17(16) . . ?
C22 C17 C13 119.93(15) . . ?
C18 C17 C13 122.88(17) . . ?
C19 C18 C17 121.62(19) . . ?
C19 C18 H18 119.2 . . ?
C17 C18 H18 119.2 . . ?
C18 C19 C20 121.14(17) . . ?
C18 C19 H19 119.4 . . ?
C20 C19 H19 119.4 . . ?
N3 C20 C21 121.33(19) . . ?
N3 C20 C19 121.14(17) . . ?
C21 C20 C19 117.49(17) . . ?
C22 C21 C20 120.72(19) . . ?
C22 C21 H21 119.6 . . ?
C20 C21 H21 119.6 . . ?
C21 C22 C17 121.82(16) . . ?
C21 C22 H22 119.1 . . ?
C17 C22 H22 119.1 . . ?
C20 N3 C23 118.75(19) . . ?
C20 N3 C24 119.98(18) . . ?
C23 N3 C24 117.14(19) . . ?
N3 C23 H23 109.5 . . ?
N3 C23 H23A 109.5 . . ?
H23 C23 H23A 109.5 . . ?
N3 C23 H23B 109.5 . . ?
H23 C23 H23B 109.5 . . ?
H23A C23 H23B 109.5 . . ?
N3 C24 H24 109.5 . . ?
N3 C24 H24A 109.5 . . ?
H24 C24 H24A 109.5 . . ?
N3 C24 H24B 109.5 . . ?
H24 C24 H24B 109.5 . . ?
H24A C24 H24B 109.5 . . ?
C30 C25 C26 116.89(16) . . ?
C30 C25 C15 122.87(15) . . ?
C26 C25 C15 120.23(14) . . ?
C27 C26 C25 121.53(15) . . ?
C27 C26 H26 119.2 . . ?
C25 C26 H26 119.2 . . ?
C26 C27 C28 121.95(17) . . ?
C26 C27 H27 119.0 . . ?
C28 C27 H27 119.0 . . ?
C27 C28 C29 116.07(16) . . ?
C27 C28 C31 121.35(17) . . ?
C29 C28 C31 122.57(16) . . ?
C30 C29 C28 122.10(16) . . ?
C30 C29 H29 118.9 . . ?
C28 C29 H29 118.9 . . ?
C29 C30 C25 121.40(16) . . ?
C29 C30 H30 119.3 . . ?
C25 C30 H30 119.3 . . ?
C32 C31 C28 113.3(2) . . ?
C36 C31 C28 111.9(2) . . ?
C36 C31 C37 114.2(3) . . ?
C28 C31 C37 111.0(2) . . ?
C32 C31 C33 112.9(3) . . ?
C28 C31 C33 112.4(2) . . ?
C36 C31 C35 111.6(4) . . ?
C28 C31 C35 105.6(2) . . ?
C37 C31 C35 101.8(3) . . ?
C32 C31 C34 110.3(3) . . ?
C28 C31 C34 107.4(2) . . ?
C33 C31 C34 99.6(3) . . ?
C31 C32 H32 109.5 . . ?
C31 C32 H32A 109.5 . . ?
H32 C32 H32A 109.5 . . ?
C31 C32 H32B 109.5 . . ?
H32 C32 H32B 109.5 . . ?
H32A C32 H32B 109.5 . . ?
C31 C33 H33 109.5 . . ?
C31 C33 H33A 109.5 . . ?
H33 C33 H33A 109.5 . . ?
C31 C33 H33B 109.5 . . ?
H33 C33 H33B 109.5 . . ?
H33A C33 H33B 109.5 . . ?
C31 C34 H34 109.5 . . ?
C31 C34 H34A 109.5 . . ?
H34 C34 H34A 109.5 . . ?
C31 C34 H34B 109.5 . . ?
H34 C34 H34B 109.5 . . ?
H34A C34 H34B 109.5 . . ?
C31 C35 H35 109.5 . . ?
C31 C35 H35A 109.5 . . ?
H35 C35 H35A 109.5 . . ?
C31 C35 H35B 109.5 . . ?
H35 C35 H35B 109.5 . . ?
H35A C35 H35B 109.5 . . ?
C31 C36 H36 109.5 . . ?
C31 C36 H36A 109.5 . . ?
H36 C36 H36A 109.5 . . ?
C31 C36 H36B 109.5 . . ?
H36 C36 H36B 109.5 . . ?
H36A C36 H36B 109.5 . . ?
C31 C37 H37 109.5 . . ?
C31 C37 H37A 109.5 . . ?
H37 C37 H37A 109.5 . . ?
C31 C37 H37B 109.5 . . ?
H37 C37 H37B 109.5 . . ?
H37A C37 H37B 109.5 . . ?
C43 C38 C39 117.38(17) . . ?
C43 C38 C12 121.08(18) . . ?
C39 C38 C12 121.43(18) . . ?
C40 C39 C38 120.4(2) . . ?
C40 C39 H39 119.8 . . ?
C38 C39 H39 119.8 . . ?
C41 C40 C39 122.0(2) . . ?
C41 C40 H40 119.0 . . ?
C39 C40 H40 119.0 . . ?
C42 C41 C40 116.57(18) . . ?
C42 C41 C44 120.0(2) . . ?
C40 C41 C44 123.4(2) . . ?
C43 C42 C41 122.6(2) . . ?
C43 C42 H42 118.7 . . ?
C41 C42 H42 118.7 . . ?
C42 C43 C38 121.0(2) . . ?
C42 C43 H43 119.5 . . ?
C38 C43 H43 119.5 . . ?
C47 C44 C45 108.6(3) . . ?
C47 C44 C46 108.7(3) . . ?
C45 C44 C46 110.1(3) . . ?
C47 C44 C41 108.2(2) . . ?
C45 C44 C41 111.6(3) . . ?
C46 C44 C41 109.5(2) . . ?
C44 C45 H45 109.5 . . ?
C44 C45 H45A 109.5 . . ?
H45 C45 H45A 109.5 . . ?
C44 C45 H45B 109.5 . . ?
H45 C45 H45B 109.5 . . ?
H45A C45 H45B 109.5 . . ?
C44 C46 H46 109.5 . . ?
C44 C46 H46A 109.5 . . ?
H46 C46 H46A 109.5 . . ?
C44 C46 H46B 109.5 . . ?
H46 C46 H46B 109.5 . . ?
H46A C46 H46B 109.5 . . ?
C44 C47 H47 109.5 . . ?
C44 C47 H47A 109.5 . . ?
H47 C47 H47A 109.5 . . ?
C44 C47 H47B 109.5 . . ?
H47 C47 H47B 109.5 . . ?
H47A C47 H47B 109.5 . . ?
N4 C48 C49 176.1(3) . . ?
C51 C49 C50 126.1(2) . . ?
C51 C49 C48 123.2(2) . . ?
C50 C49 C48 110.6(2) . . ?
N5 C50 C49 171.2(3) . . ?
C49 C51 C63 127.9(2) . . ?
C49 C51 C52 124.9(2) . . ?
C63 C51 C52 106.3(2) . . ?
C53 C52 C57 120.8(2) . . ?
C53 C52 C51 130.8(3) . . ?
C57 C52 C51 108.29(19) . . ?
C52 C53 C54 118.0(3) . . ?
C52 C53 H53 121.0 . . ?
C54 C53 H53 121.0 . . ?
C55 C54 C53 121.0(2) . . ?
C55 C54 H54 119.5 . . ?
C53 C54 H54 119.5 . . ?
C54 C55 C56 121.2(3) . . ?
C54 C55 H55 119.4 . . ?
C56 C55 H55 119.4 . . ?
C55 C56 C57 119.4(3) . . ?
C55 C56 H56 120.3 . . ?
C57 C56 H56 120.3 . . ?
C56 C57 C52 119.5(2) . . ?
C56 C57 C58 132.4(2) . . ?
C52 C57 C58 108.2(2) . . ?
C59 C58 C63 121.64(18) . . ?
C59 C58 C57 130.4(2) . . ?
C63 C58 C57 108.0(2) . . ?
C58 C59 C60 118.33(19) . . ?
C58 C59 C82 121.20(18) . . ?
C60 C59 C82 120.47(19) . . ?
C61 C60 C59 118.53(19) . . ?
C61 C60 C64 117.55(17) . . ?
C59 C60 C64 123.91(19) . . ?
C62 C61 C60 123.52(18) . . ?
C62 C61 H61 118.2 . . ?
C60 C61 H61 118.2 . . ?
C61 C62 C63 116.93(19) . . ?
C61 C62 C72 119.08(17) . . ?
C63 C62 C72 123.60(18) . . ?
C62 C63 C58 120.19(19) . . ?
C62 C63 C51 131.4(2) . . ?
C58 C63 C51 108.40(18) . . ?
C65 C64 C69 115.51(19) . . ?
C65 C64 C60 120.13(18) . . ?
C69 C64 C60 124.34(18) . . ?
C66 C65 C64 123.16(19) . . ?
C66 C65 H65 118.4 . . ?
C64 C65 H65 118.4 . . ?
C65 C66 C67 120.60(19) . . ?
C65 C66 H66 119.7 . . ?
C67 C66 H66 119.7 . . ?
N6 C67 C66 121.01(19) . . ?
N6 C67 C68 122.24(19) . . ?
C66 C67 C68 116.7(2) . . ?
C69 C68 C67 121.83(19) . . ?
C69 C68 H68 119.1 . . ?
C67 C68 H68 119.1 . . ?
C68 C69 C64 122.14(19) . . ?
C68 C69 H69 118.9 . . ?
C64 C69 H69 118.9 . . ?
C67 N6 C70 120.14(19) . . ?
C67 N6 C71 118.46(19) . . ?
C70 N6 C71 116.55(19) . . ?
N6 C70 H70 109.5 . . ?
N6 C70 H70A 109.5 . . ?
H70 C70 H70A 109.5 . . ?
N6 C70 H70B 109.5 . . ?
H70 C70 H70B 109.5 . . ?
H70A C70 H70B 109.5 . . ?
N6 C71 H71 109.5 . . ?
N6 C71 H71A 109.5 . . ?
H71 C71 H71A 109.5 . . ?
N6 C71 H71B 109.5 . . ?
H71 C71 H71B 109.5 . . ?
H71A C71 H71B 109.5 . . ?
C73 C72 C77 117.67(19) . . ?
C73 C72 C62 122.31(18) . . ?
C77 C72 C62 119.98(17) . . ?
C72 C73 C74 121.35(19) . . ?
C72 C73 H73 119.3 . . ?
C74 C73 H73 119.3 . . ?
C73 C74 C75 121.31(18) . . ?
C73 C74 H74 119.3 . . ?
C75 C74 H74 119.3 . . ?
C74 C75 C76 117.13(19) . . ?
C74 C75 C78 122.47(18) . . ?
C76 C75 C78 120.37(17) . . ?
C77 C76 C75 121.83(18) . . ?
C77 C76 H76 119.1 . . ?
C75 C76 H76 119.1 . . ?
C76 C77 C72 120.63(18) . . ?
C76 C77 H77 119.7 . . ?
C72 C77 H77 119.7 . . ?
C81 C78 C79 109.6(2) . . ?
C81 C78 C75 111.02(18) . . ?
C79 C78 C75 112.22(18) . . ?
C81 C78 C80 110.1(2) . . ?
C79 C78 C80 106.4(2) . . ?
C75 C78 C80 107.38(18) . . ?
C78 C79 H79 109.5 . . ?
C78 C79 H79A 109.5 . . ?
H79 C79 H79A 109.5 . . ?
C78 C79 H79B 109.5 . . ?
H79 C79 H79B 109.5 . . ?
H79A C79 H79B 109.5 . . ?
C78 C80 H80 109.5 . . ?
C78 C80 H80A 109.5 . . ?
H80 C80 H80A 109.5 . . ?
C78 C80 H80B 109.5 . . ?
H80 C80 H80B 109.5 . . ?
H80A C80 H80B 109.5 . . ?
C78 C81 H81 109.5 . . ?
C78 C81 H81A 109.5 . . ?
H81 C81 H81A 109.5 . . ?
C78 C81 H81B 109.5 . . ?
H81 C81 H81B 109.5 . . ?
H81A C81 H81B 109.5 . . ?
C87 C82 C83 117.4(2) . . ?
C87 C82 C59 121.70(17) . . ?
C83 C82 C59 120.78(18) . . ?
C84 C83 C82 121.4(2) . . ?
C84 C83 H83 119.3 . . ?
C82 C83 H83 119.3 . . ?
C83 C84 C85 121.84(19) . . ?
C83 C84 H84 119.1 . . ?
C85 C84 H84 119.1 . . ?
C84 C85 C86 116.4(2) . . ?
C84 C85 C88 122.07(18) . . ?
C86 C85 C88 121.47(19) . . ?
C87 C86 C85 121.72(19) . . ?
C87 C86 H86 119.1 . . ?
C85 C86 H86 119.1 . . ?
C86 C87 C82 121.18(18) . . ?
C86 C87 H87 119.4 . . ?
C82 C87 H87 119.4 . . ?
C91 C88 C90 120.6(6) . . ?
C91 C88 C85 113.7(6) . . ?
C90 C88 C85 106.1(4) . . ?
C92 C88 C85 115.8(3) . . ?
C92 C88 C94 109.7(6) . . ?
C85 C88 C94 110.7(4) . . ?
C91 C88 C89 104.6(7) . . ?
C90 C88 C89 104.9(7) . . ?
C85 C88 C89 105.6(4) . . ?
C92 C88 C93 106.6(4) . . ?
C85 C88 C93 109.8(3) . . ?
C94 C88 C93 103.6(5) . . ?
C88 C89 H89 109.5 . . ?
C88 C89 H89A 109.5 . . ?
H89 C89 H89A 109.5 . . ?
C88 C89 H89B 109.5 . . ?
H89 C89 H89B 109.5 . . ?
H89A C89 H89B 109.5 . . ?
C88 C90 H90 109.5 . . ?
C88 C90 H90A 109.5 . . ?
H90 C90 H90A 109.5 . . ?
C88 C90 H90B 109.5 . . ?
H90 C90 H90B 109.5 . . ?
H90A C90 H90B 109.5 . . ?
C88 C91 H91 109.5 . . ?
C88 C91 H91A 109.5 . . ?
H91 C91 H91A 109.5 . . ?
C88 C91 H91B 109.5 . . ?
H91 C91 H91B 109.5 . . ?
H91A C91 H91B 109.5 . . ?
C88 C92 H92 109.5 . . ?
C88 C92 H92A 109.5 . . ?
H92 C92 H92A 109.5 . . ?
C88 C92 H92B 109.5 . . ?
H92 C92 H92B 109.5 . . ?
H92A C92 H92B 109.5 . . ?
C88 C93 H93 109.5 . . ?
C88 C93 H93A 109.5 . . ?
H93 C93 H93A 109.5 . . ?
C88 C93 H93B 109.5 . . ?
H93 C93 H93B 109.5 . . ?
H93A C93 H93B 109.5 . . ?
C88 C94 H94 109.5 . . ?
C88 C94 H94A 109.5 . . ?
H94 C94 H94A 109.5 . . ?
C88 C94 H94B 109.5 . . ?
H94 C94 H94B 109.5 . . ?
H94A C94 H94B 109.5 . . ?
N7 C95 C96 171.7(2) . . ?
C98 C96 C97 121.65(17) . . ?
C98 C96 C95 126.34(18) . . ?
C97 C96 C95 111.83(18) . . ?
N8 C97 C96 177.4(2) . . ?
C96 C98 C110 128.50(16) . . ?
C96 C98 C99 124.80(17) . . ?
C110 C98 C99 106.19(16) . . ?
C100 C99 C104 120.19(16) . . ?
C100 C99 C98 131.40(19) . . ?
C104 C99 C98 108.33(16) . . ?
C101 C100 C99 118.8(2) . . ?
C101 C100 H100 120.6 . . ?
C99 C100 H100 120.6 . . ?
C102 C101 C100 121.21(18) . . ?
C102 C101 H101 119.4 . . ?
C100 C101 H101 119.4 . . ?
C101 C102 C103 120.62(17) . . ?
C101 C102 H102 119.7 . . ?
C103 C102 H102 119.7 . . ?
C104 C103 C102 119.19(19) . . ?
C104 C103 H103 120.4 . . ?
C102 C103 H103 120.4 . . ?
C103 C104 C99 119.97(17) . . ?
C103 C104 C105 131.87(19) . . ?
C99 C104 C105 108.11(15) . . ?
C106 C105 C110 123.02(15) . . ?
C106 C105 C104 128.92(16) . . ?
C110 C105 C104 107.97(16) . . ?
C105 C106 C107 116.83(16) . . ?
C105 C106 C129 122.39(15) . . ?
C107 C106 C129 120.76(17) . . ?
C108 C107 C106 119.19(17) . . ?
C108 C107 C111 118.42(15) . . ?
C106 C107 C111 122.30(17) . . ?
C107 C108 C109 124.72(16) . . ?
C107 C108 H108 117.6 . . ?
C109 C108 H108 117.6 . . ?
C108 C109 C110 116.01(17) . . ?
C108 C109 C119 117.61(15) . . ?
C110 C109 C119 126.07(17) . . ?
C109 C110 C105 119.76(17) . . ?
C109 C110 C98 131.75(17) . . ?
C105 C110 C98 108.42(14) . . ?
C116 C111 C112 116.91(18) . . ?
C116 C111 C107 123.72(16) . . ?
C112 C111 C107 119.34(17) . . ?
C113 C112 C111 122.01(18) . . ?
C113 C112 H112 119.0 . . ?
C111 C112 H112 119.0 . . ?
C112 C113 C114 120.95(16) . . ?
C112 C113 H113 119.5 . . ?
C114 C113 H113 119.5 . . ?
N9 C114 C113 121.18(16) . . ?
N9 C114 C115 121.52(18) . . ?
C113 C114 C115 117.30(18) . . ?
C116 C115 C114 120.92(18) . . ?
C116 C115 H115 119.5 . . ?
C114 C115 H115 119.5 . . ?
C115 C116 C111 121.89(16) . . ?
C115 C116 H116 119.1 . . ?
C111 C116 H116 119.1 . . ?
C114 N9 C118 120.66(17) . . ?
C114 N9 C117 120.26(17) . . ?
C118 N9 C117 119.07(17) . . ?
N9 C117 H117 109.5 . . ?
N9 C117 H118 109.5 . . ?
H117 C117 H118 109.5 . . ?
N9 C117 H119 109.5 . . ?
H117 C117 H119 109.5 . . ?
H118 C117 H119 109.5 . . ?
N9 C118 H120 109.5 . . ?
N9 C118 H121 109.5 . . ?
H120 C118 H121 109.5 . . ?
N9 C118 H122 109.5 . . ?
H120 C118 H122 109.5 . . ?
H121 C118 H122 109.5 . . ?
C124 C119 C120 117.34(17) . . ?
C124 C119 C109 121.92(16) . . ?
C120 C119 C109 120.49(18) . . ?
C121 C120 C119 121.2(2) . . ?
C121 C120 H123 119.4 . . ?
C119 C120 H123 119.4 . . ?
C120 C121 C122 121.91(18) . . ?
C120 C121 H124 119.0 . . ?
C122 C121 H124 119.0 . . ?
C121 C122 C123 116.51(18) . . ?
C121 C122 C125 122.71(18) . . ?
C123 C122 C125 120.8(2) . . ?
C124 C123 C122 121.9(2) . . ?
C124 C123 H125 119.0 . . ?
C122 C123 H125 119.0 . . ?
C119 C124 C123 121.14(18) . . ?
C119 C124 H126 119.4 . . ?
C123 C124 H126 119.4 . . ?
C126 C125 C128 111.5(3) . . ?
C126 C125 C127 107.9(2) . . ?
C128 C125 C127 106.4(2) . . ?
C126 C125 C122 109.48(18) . . ?
C128 C125 C122 109.22(18) . . ?
C127 C125 C122 112.4(2) . . ?
C125 C126 H127 109.5 . . ?
C125 C126 H128 109.5 . . ?
H127 C126 H128 109.5 . . ?
C125 C126 H129 109.5 . . ?
H127 C126 H129 109.5 . . ?
H128 C126 H129 109.5 . . ?
C125 C127 H130 109.5 . . ?
C125 C127 H131 109.5 . . ?
H130 C127 H131 109.5 . . ?
C125 C127 H132 109.5 . . ?
H130 C127 H132 109.5 . . ?
H131 C127 H132 109.5 . . ?
C125 C128 H133 109.5 . . ?
C125 C128 H134 109.5 . . ?
H133 C128 H134 109.5 . . ?
C125 C128 H135 109.5 . . ?
H133 C128 H135 109.5 . . ?
H134 C128 H135 109.5 . . ?
C130 C129 C134 117.59(17) . . ?
C130 C129 C106 121.09(15) . . ?
C134 C129 C106 121.29(16) . . ?
C131 C130 C129 121.21(17) . . ?
C131 C130 H136 119.4 . . ?
C129 C130 H136 119.4 . . ?
C130 C131 C132 121.67(17) . . ?
C130 C131 H137 119.2 . . ?
C132 C131 H137 119.2 . . ?
C131 C132 C133 116.46(17) . . ?
C131 C132 C135 123.11(18) . . ?
C133 C132 C135 120.43(17) . . ?
C134 C133 C132 121.98(17) . . ?
C134 C133 H138 119.0 . . ?
C132 C133 H138 119.0 . . ?
C133 C134 C129 121.02(17) . . ?
C133 C134 H139 119.5 . . ?
C129 C134 H139 119.5 . . ?
C138 C135 C136 109.23(19) . . ?
C138 C135 C137 108.8(2) . . ?
C136 C135 C137 108.2(2) . . ?
C138 C135 C132 109.52(18) . . ?
C136 C135 C132 111.82(19) . . ?
C137 C135 C132 109.22(18) . . ?
C135 C136 H140 109.5 . . ?
C135 C136 H141 109.5 . . ?
H140 C136 H141 109.5 . . ?
C135 C136 H142 109.5 . . ?
H140 C136 H142 109.5 . . ?
H141 C136 H142 109.5 . . ?
C135 C137 H143 109.5 . . ?
C135 C137 H144 109.5 . . ?
H143 C137 H144 109.5 . . ?
C135 C137 H145 109.5 . . ?
H143 C137 H145 109.5 . . ?
H144 C137 H145 109.5 . . ?
C135 C138 H146 109.5 . . ?
C135 C138 H147 109.5 . . ?
H146 C138 H147 109.5 . . ?
C135 C138 H148 109.5 . . ?
H146 C138 H148 109.5 . . ?
H147 C138 H148 109.5 . . ?

loop_
_geom_bond_atom_site_label_1
_geom_bond_atom_site_label_2
_geom_bond_distance
_geom_bond_site_symmetry_2
_geom_bond_publ_flag
N1 C1 1.145(2) . ?
C1 C2 1.436(3) . ?
C2 C4 1.357(2) . ?
C2 C3 1.431(3) . ?
C3 N2 1.149(2) . ?
C4 C16 1.471(3) . ?
C4 C5 1.478(3) . ?
C5 C6 1.390(3) . ?
C5 C10 1.406(2) . ?
C6 C7 1.386(3) . ?
C6 H6 0.9500 . ?
C7 C8 1.383(3) . ?
C7 H7 0.9500 . ?
C8 C9 1.386(3) . ?
C8 H8 0.9500 . ?
C9 C10 1.386(3) . ?
C9 H9 0.9500 . ?
C10 C11 1.490(3) . ?
C11 C12 1.391(2) . ?
C11 C16 1.410(2) . ?
C12 C13 1.420(3) . ?
C12 C38 1.487(2) . ?
C13 C14 1.386(2) . ?
C13 C17 1.484(2) . ?
C14 C15 1.396(2) . ?
C14 H14 0.9500 . ?
C15 C16 1.404(3) . ?
C15 C25 1.483(2) . ?
C17 C22 1.387(3) . ?
C17 C18 1.396(2) . ?
C18 C19 1.374(3) . ?
C18 H18 0.9500 . ?
C19 C20 1.399(3) . ?
C19 H19 0.9500 . ?
C20 N3 1.390(3) . ?
C20 C21 1.397(3) . ?
C21 C22 1.385(3) . ?
C21 H21 0.9500 . ?
C22 H22 0.9500 . ?
N3 C23 1.442(3) . ?
N3 C24 1.448(3) . ?
C23 H23 0.9800 . ?
C23 H23A 0.9800 . ?
C23 H23B 0.9800 . ?
C24 H24 0.9800 . ?
C24 H24A 0.9800 . ?
C24 H24B 0.9800 . ?
C25 C30 1.391(2) . ?
C25 C26 1.392(3) . ?
C26 C27 1.377(3) . ?
C26 H26 0.9500 . ?
C27 C28 1.396(3) . ?
C27 H27 0.9500 . ?
C28 C29 1.396(3) . ?
C28 C31 1.530(3) . ?
C29 C30 1.377(3) . ?
C29 H29 0.9500 . ?
C30 H30 0.9500 . ?
C31 C32 1.371(5) . ?
C31 C36 1.376(5) . ?
C31 C37 1.561(5) . ?
C31 C33 1.599(5) . ?
C31 C35 1.639(5) . ?
C31 C34 1.653(5) . ?
C32 H32 0.9800 . ?
C32 H32A 0.9800 . ?
C32 H32B 0.9800 . ?
C33 H33 0.9800 . ?
C33 H33A 0.9800 . ?
C33 H33B 0.9800 . ?
C34 H34 0.9800 . ?
C34 H34A 0.9800 . ?
C34 H34B 0.9800 . ?
C35 H35 0.9800 . ?
C35 H35A 0.9800 . ?
C35 H35B 0.9800 . ?
C36 H36 0.9800 . ?
C36 H36A 0.9800 . ?
C36 H36B 0.9800 . ?
C37 H37 0.9800 . ?
C37 H37A 0.9800 . ?
C37 H37B 0.9800 . ?
C38 C43 1.387(3) . ?
C38 C39 1.392(3) . ?
C39 C40 1.386(3) . ?
C39 H39 0.9500 . ?
C40 C41 1.384(4) . ?
C40 H40 0.9500 . ?
C41 C42 1.375(4) . ?
C41 C44 1.537(3) . ?
C42 C43 1.370(3) . ?
C42 H42 0.9500 . ?
C43 H43 0.9500 . ?
C44 C47 1.507(4) . ?
C44 C45 1.530(5) . ?
C44 C46 1.537(4) . ?
C45 H45 0.9800 . ?
C45 H45A 0.9800 . ?
C45 H45B 0.9800 . ?
C46 H46 0.9800 . ?
C46 H46A 0.9800 . ?
C46 H46B 0.9800 . ?
C47 H47 0.9800 . ?
C47 H47A 0.9800 . ?
C47 H47B 0.9800 . ?
N4 C48 1.139(3) . ?
C48 C49 1.438(4) . ?
C49 C51 1.360(3) . ?
C49 C50 1.429(4) . ?
C50 N5 1.151(3) . ?
C51 C63 1.474(3) . ?
C51 C52 1.483(3) . ?
C52 C53 1.387(3) . ?
C52 C57 1.411(4) . ?
C53 C54 1.396(4) . ?
C53 H53 0.9500 . ?
C54 C55 1.370(4) . ?
C54 H54 0.9500 . ?
C55 C56 1.375(4) . ?
C55 H55 0.9500 . ?
C56 C57 1.382(3) . ?
C56 H56 0.9500 . ?
C57 C58 1.489(3) . ?
C58 C59 1.385(3) . ?
C58 C63 1.416(3) . ?
C59 C60 1.421(3) . ?
C59 C82 1.494(3) . ?
C60 C61 1.402(3) . ?
C60 C64 1.472(3) . ?
C61 C62 1.391(3) . ?
C61 H61 0.9500 . ?
C62 C63 1.400(3) . ?
C62 C72 1.478(3) . ?
C64 C65 1.390(3) . ?
C64 C69 1.408(3) . ?
C65 C66 1.382(3) . ?
C65 H65 0.9500 . ?
C66 C67 1.400(3) . ?
C66 H66 0.9500 . ?
C67 N6 1.384(3) . ?
C67 C68 1.403(3) . ?
C68 C69 1.367(3) . ?
C68 H68 0.9500 . ?
C69 H69 0.9500 . ?
N6 C70 1.431(3) . ?
N6 C71 1.438(3) . ?
C70 H70 0.9800 . ?
C70 H70A 0.9800 . ?
C70 H70B 0.9800 . ?
C71 H71 0.9800 . ?
C71 H71A 0.9800 . ?
C71 H71B 0.9800 . ?
C72 C73 1.383(3) . ?
C72 C77 1.400(3) . ?
C73 C74 1.386(3) . ?
C73 H73 0.9500 . ?
C74 C75 1.388(3) . ?
C74 H74 0.9500 . ?
C75 C76 1.395(3) . ?
C75 C78 1.527(3) . ?
C76 C77 1.378(3) . ?
C76 H76 0.9500 . ?
C77 H77 0.9500 . ?
C78 C81 1.501(3) . ?
C78 C79 1.522(3) . ?
C78 C80 1.535(3) . ?
C79 H79 0.9800 . ?
C79 H79A 0.9800 . ?
C79 H79B 0.9800 . ?
C80 H80 0.9800 . ?
C80 H80A 0.9800 . ?
C80 H80B 0.9800 . ?
C81 H81 0.9800 . ?
C81 H81A 0.9800 . ?
C81 H81B 0.9800 . ?
C82 C87 1.380(3) . ?
C82 C83 1.390(3) . ?
C83 C84 1.371(3) . ?
C83 H83 0.9500 . ?
C84 C85 1.387(3) . ?
C84 H84 0.9500 . ?
C85 C86 1.401(3) . ?
C85 C88 1.522(3) . ?
C86 C87 1.377(3) . ?
C86 H86 0.9500 . ?
C87 H87 0.9500 . ?
C88 C91 1.403(13) . ?
C88 C90 1.464(8) . ?
C88 C92 1.499(6) . ?
C88 C94 1.569(11) . ?
C88 C89 1.600(9) . ?
C88 C93 1.609(6) . ?
C89 H89 0.9800 . ?
C89 H89A 0.9800 . ?
C89 H89B 0.9800 . ?
C90 H90 0.9800 . ?
C90 H90A 0.9800 . ?
C90 H90B 0.9800 . ?
C91 H91 0.9800 . ?
C91 H91A 0.9800 . ?
C91 H91B 0.9800 . ?
C92 H92 0.9800 . ?
C92 H92A 0.9800 . ?
C92 H92B 0.9800 . ?
C93 H93 0.9800 . ?
C93 H93A 0.9800 . ?
C93 H93B 0.9800 . ?
C94 H94 0.9800 . ?
C94 H94A 0.9800 . ?
C94 H94B 0.9800 . ?
N7 C95 1.145(3) . ?
C95 C96 1.437(3) . ?
C96 C98 1.367(3) . ?
C96 C97 1.433(3) . ?
N8 C97 1.143(3) . ?
C98 C110 1.467(3) . ?
C98 C99 1.480(2) . ?
C99 C100 1.394(3) . ?
C99 C104 1.408(3) . ?
C100 C101 1.381(3) . ?
C100 H100 0.9500 . ?
C101 C102 1.377(3) . ?
C101 H101 0.9500 . ?
C102 C103 1.391(3) . ?
C102 H102 0.9500 . ?
C103 C104 1.385(3) . ?
C103 H103 0.9500 . ?
C104 C105 1.482(2) . ?
C105 C106 1.389(3) . ?
C105 C110 1.414(3) . ?
C106 C107 1.422(2) . ?
C106 C129 1.486(3) . ?
C107 C108 1.389(3) . ?
C107 C111 1.485(3) . ?
C108 C109 1.390(3) . ?
C108 H108 0.9500 . ?
C109 C110 1.411(2) . ?
C109 C119 1.488(3) . ?
C111 C116 1.394(3) . ?
C111 C112 1.396(2) . ?
C112 C113 1.373(3) . ?
C112 H112 0.9500 . ?
C113 C114 1.403(3) . ?
C113 H113 0.9500 . ?
C114 N9 1.381(3) . ?
C114 C115 1.404(3) . ?
C115 C116 1.377(3) . ?
C115 H115 0.9500 . ?
C116 H116 0.9500 . ?
N9 C118 1.438(3) . ?
N9 C117 1.448(3) . ?
C117 H117 0.9800 . ?
C117 H118 0.9800 . ?
C117 H119 0.9800 . ?
C118 H120 0.9800 . ?
C118 H121 0.9800 . ?
C118 H122 0.9800 . ?
C119 C124 1.386(3) . ?
C119 C120 1.397(3) . ?
C120 C121 1.385(3) . ?
C120 H123 0.9500 . ?
C121 C122 1.389(3) . ?
C121 H124 0.9500 . ?
C122 C123 1.396(3) . ?
C122 C125 1.537(3) . ?
C123 C124 1.388(3) . ?
C123 H125 0.9500 . ?
C124 H126 0.9500 . ?
C125 C126 1.497(4) . ?
C125 C128 1.523(4) . ?
C125 C127 1.535(4) . ?
C126 H127 0.9800 . ?
C126 H128 0.9800 . ?
C126 H129 0.9800 . ?
C127 H130 0.9800 . ?
C127 H131 0.9800 . ?
C127 H132 0.9800 . ?
C128 H133 0.9800 . ?
C128 H134 0.9800 . ?
C128 H135 0.9800 . ?
C129 C130 1.387(3) . ?
C129 C134 1.396(3) . ?
C130 C131 1.386(3) . ?
C130 H136 0.9500 . ?
C131 C132 1.392(3) . ?
C131 H137 0.9500 . ?
C132 C133 1.403(3) . ?
C132 C135 1.533(3) . ?
C133 C134 1.372(3) . ?
C133 H138 0.9500 . ?
C134 H139 0.9500 . ?
C135 C138 1.527(3) . ?
C135 C136 1.528(3) . ?
C135 C137 1.532(4) . ?
C136 H140 0.9800 . ?
C136 H141 0.9800 . ?
C136 H142 0.9800 . ?
C137 H143 0.9800 . ?
C137 H144 0.9800 . ?
C137 H145 0.9800 . ?
C138 H146 0.9800 . ?
C138 H147 0.9800 . ?
C138 H148 0.9800 . ?

loop_
_geom_torsion_atom_site_label_1
_geom_torsion_atom_site_label_2
_geom_torsion_atom_site_label_3
_geom_torsion_atom_site_label_4
_geom_torsion
_geom_torsion_site_symmetry_1
_geom_torsion_site_symmetry_2
_geom_torsion_site_symmetry_3
_geom_torsion_site_symmetry_4
_geom_torsion_publ_flag
C3 C2 C4 C16 7.3(3) . . . . ?
C1 C2 C4 C16 178.66(16) . . . . ?
C3 C2 C4 C5 -156.06(17) . . . . ?
C1 C2 C4 C5 15.3(3) . . . . ?
C2 C4 C5 C6 -25.4(3) . . . . ?
C16 C4 C5 C6 168.21(19) . . . . ?
C2 C4 C5 C10 152.05(16) . . . . ?
C16 C4 C5 C10 -14.36(18) . . . . ?
C10 C5 C6 C7 -1.8(3) . . . . ?
C4 C5 C6 C7 175.35(19) . . . . ?
C5 C6 C7 C8 0.4(3) . . . . ?
C6 C7 C8 C9 0.5(3) . . . . ?
C7 C8 C9 C10 0.0(3) . . . . ?
C8 C9 C10 C5 -1.4(3) . . . . ?
C8 C9 C10 C11 174.59(19) . . . . ?
C6 C5 C10 C9 2.3(3) . . . . ?
C4 C5 C10 C9 -175.42(16) . . . . ?
C6 C5 C10 C11 -174.54(16) . . . . ?
C4 C5 C10 C11 7.71(19) . . . . ?
C9 C10 C11 C12 0.9(3) . . . . ?
C5 C10 C11 C12 177.29(17) . . . . ?
C9 C10 C11 C16 -174.20(19) . . . . ?
C5 C10 C11 C16 2.15(19) . . . . ?
C16 C11 C12 C13 5.9(2) . . . . ?
C10 C11 C12 C13 -168.67(17) . . . . ?
C16 C11 C12 C38 -176.60(16) . . . . ?
C10 C11 C12 C38 8.9(3) . . . . ?
C11 C12 C13 C14 0.0(2) . . . . ?
C38 C12 C13 C14 -177.54(16) . . . . ?
C11 C12 C13 C17 177.89(15) . . . . ?
C38 C12 C13 C17 0.3(2) . . . . ?
C12 C13 C14 C15 -3.1(3) . . . . ?
C17 C13 C14 C15 178.93(15) . . . . ?
C13 C14 C15 C16 0.3(2) . . . . ?
C13 C14 C15 C25 177.67(16) . . . . ?
C14 C15 C16 C11 5.6(2) . . . . ?
C25 C15 C16 C11 -171.55(15) . . . . ?
C14 C15 C16 C4 -177.25(16) . . . . ?
C25 C15 C16 C4 5.6(3) . . . . ?
C12 C11 C16 C15 -9.0(3) . . . . ?
C10 C11 C16 C15 166.59(15) . . . . ?
C12 C11 C16 C4 173.27(15) . . . . ?
C10 C11 C16 C4 -11.15(18) . . . . ?
C2 C4 C16 C15 32.4(3) . . . . ?
C5 C4 C16 C15 -161.74(17) . . . . ?
C2 C4 C16 C11 -150.19(17) . . . . ?
C5 C4 C16 C11 15.66(18) . . . . ?
C14 C13 C17 C22 44.1(2) . . . . ?
C12 C13 C17 C22 -133.75(18) . . . . ?
C14 C13 C17 C18 -133.87(18) . . . . ?
C12 C13 C17 C18 48.2(2) . . . . ?
C22 C17 C18 C19 0.8(3) . . . . ?
C13 C17 C18 C19 178.87(16) . . . . ?
C17 C18 C19 C20 0.7(3) . . . . ?
C18 C19 C20 N3 175.95(18) . . . . ?
C18 C19 C20 C21 -1.7(3) . . . . ?
N3 C20 C21 C22 -176.44(18) . . . . ?
C19 C20 C21 C22 1.2(3) . . . . ?
C20 C21 C22 C17 0.3(3) . . . . ?
C18 C17 C22 C21 -1.3(3) . . . . ?
C13 C17 C22 C21 -179.43(16) . . . . ?
C21 C20 N3 C23 177.0(2) . . . . ?
C19 C20 N3 C23 -0.5(3) . . . . ?
C21 C20 N3 C24 -26.5(3) . . . . ?
C19 C20 N3 C24 156.0(2) . . . . ?
C14 C15 C25 C30 -136.92(18) . . . . ?
C16 C15 C25 C30 40.2(3) . . . . ?
C14 C15 C25 C26 41.7(2) . . . . ?
C16 C15 C25 C26 -141.19(18) . . . . ?
C30 C25 C26 C27 -2.5(3) . . . . ?
C15 C25 C26 C27 178.85(18) . . . . ?
C25 C26 C27 C28 1.4(3) . . . . ?
C26 C27 C28 C29 0.6(3) . . . . ?
C26 C27 C28 C31 179.7(2) . . . . ?
C27 C28 C29 C30 -1.5(3) . . . . ?
C31 C28 C29 C30 179.45(19) . . . . ?
C28 C29 C30 C25 0.4(3) . . . . ?
C26 C25 C30 C29 1.6(3) . . . . ?
C15 C25 C30 C29 -179.79(17) . . . . ?
C27 C28 C31 C32 -118.5(3) . . . . ?
C29 C28 C31 C32 60.6(4) . . . . ?
C27 C28 C31 C36 55.7(4) . . . . ?
C29 C28 C31 C36 -125.2(4) . . . . ?
C27 C28 C31 C37 -175.4(3) . . . . ?
C29 C28 C31 C37 3.6(3) . . . . ?
C27 C28 C31 C33 11.0(4) . . . . ?
C29 C28 C31 C33 -170.0(3) . . . . ?
C27 C28 C31 C35 -65.9(3) . . . . ?
C29 C28 C31 C35 113.1(3) . . . . ?
C27 C28 C31 C34 119.5(3) . . . . ?
C29 C28 C31 C34 -61.5(3) . . . . ?
C11 C12 C38 C43 -119.3(2) . . . . ?
C13 C12 C38 C43 58.1(2) . . . . ?
C11 C12 C38 C39 64.6(2) . . . . ?
C13 C12 C38 C39 -118.0(2) . . . . ?
C43 C38 C39 C40 -0.6(3) . . . . ?
C12 C38 C39 C40 175.61(17) . . . . ?
C38 C39 C40 C41 0.0(3) . . . . ?
C39 C40 C41 C42 0.9(3) . . . . ?
C39 C40 C41 C44 -177.4(2) . . . . ?
C40 C41 C42 C43 -1.3(3) . . . . ?
C44 C41 C42 C43 177.14(19) . . . . ?
C41 C42 C43 C38 0.7(3) . . . . ?
C39 C38 C43 C42 0.3(3) . . . . ?
C12 C38 C43 C42 -175.94(17) . . . . ?
C42 C41 C44 C47 -69.7(3) . . . . ?
C40 C41 C44 C47 108.6(3) . . . . ?
C42 C41 C44 C45 170.8(3) . . . . ?
C40 C41 C44 C45 -10.9(3) . . . . ?
C42 C41 C44 C46 48.6(3) . . . . ?
C40 C41 C44 C46 -133.1(3) . . . . ?
C50 C49 C51 C63 -10.2(3) . . . . ?
C48 C49 C51 C63 173.9(2) . . . . ?
C50 C49 C51 C52 157.3(2) . . . . ?
C48 C49 C51 C52 -18.6(3) . . . . ?
C49 C51 C52 C53 15.9(3) . . . . ?
C63 C51 C52 C53 -174.3(2) . . . . ?
C49 C51 C52 C57 -160.8(2) . . . . ?
C63 C51 C52 C57 9.0(2) . . . . ?
C57 C52 C53 C54 0.3(3) . . . . ?
C51 C52 C53 C54 -176.1(2) . . . . ?
C52 C53 C54 C55 2.0(3) . . . . ?
C53 C54 C55 C56 -1.6(4) . . . . ?
C54 C55 C56 C57 -1.0(3) . . . . ?
C55 C56 C57 C52 3.2(3) . . . . ?
C55 C56 C57 C58 -177.4(2) . . . . ?
C53 C52 C57 C56 -2.9(3) . . . . ?
C51 C52 C57 C56 174.23(17) . . . . ?
C53 C52 C57 C58 177.64(18) . . . . ?
C51 C52 C57 C58 -5.2(2) . . . . ?
C56 C57 C58 C59 -0.4(3) . . . . ?
C52 C57 C58 C59 178.94(18) . . . . ?
C56 C57 C58 C63 180.0(2) . . . . ?
C52 C57 C58 C63 -0.7(2) . . . . ?
C63 C58 C59 C60 0.6(3) . . . . ?
C57 C58 C59 C60 -178.92(17) . . . . ?
C63 C58 C59 C82 179.78(16) . . . . ?
C57 C58 C59 C82 0.2(3) . . . . ?
C58 C59 C60 C61 -6.2(2) . . . . ?
C82 C59 C60 C61 174.61(16) . . . . ?
C58 C59 C60 C64 174.71(16) . . . . ?
C82 C59 C60 C64 -4.4(3) . . . . ?
C59 C60 C61 C62 3.8(3) . . . . ?
C64 C60 C61 C62 -177.06(16) . . . . ?
C60 C61 C62 C63 4.3(3) . . . . ?
C60 C61 C62 C72 -168.71(17) . . . . ?
C61 C62 C63 C58 -10.0(3) . . . . ?
C72 C62 C63 C58 162.72(17) . . . . ?
C61 C62 C63 C51 171.40(18) . . . . ?
C72 C62 C63 C51 -15.9(3) . . . . ?
C59 C58 C63 C62 7.8(3) . . . . ?
C57 C58 C63 C62 -172.60(16) . . . . ?
C59 C58 C63 C51 -173.32(16) . . . . ?
C57 C58 C63 C51 6.3(2) . . . . ?
C49 C51 C63 C62 -21.3(3) . . . . ?
C52 C51 C63 C62 169.36(19) . . . . ?
C49 C51 C63 C58 160.0(2) . . . . ?
C52 C51 C63 C58 -9.4(2) . . . . ?
C61 C60 C64 C65 42.7(2) . . . . ?
C59 C60 C64 C65 -138.23(19) . . . . ?
C61 C60 C64 C69 -136.1(2) . . . . ?
C59 C60 C64 C69 43.0(3) . . . . ?
C69 C64 C65 C66 -0.9(3) . . . . ?
C60 C64 C65 C66 -179.72(19) . . . . ?
C64 C65 C66 C67 0.1(3) . . . . ?
C65 C66 C67 N6 -177.96(19) . . . . ?
C65 C66 C67 C68 0.8(3) . . . . ?
N6 C67 C68 C69 177.7(2) . . . . ?
C66 C67 C68 C69 -1.0(3) . . . . ?
C67 C68 C69 C64 0.3(3) . . . . ?
C65 C64 C69 C68 0.6(3) . . . . ?
C60 C64 C69 C68 179.45(19) . . . . ?
C66 C67 N6 C70 -17.3(3) . . . . ?
C68 C67 N6 C70 164.0(2) . . . . ?
C66 C67 N6 C71 -171.8(2) . . . . ?
C68 C67 N6 C71 9.5(3) . . . . ?
C61 C62 C72 C73 -51.3(3) . . . . ?
C63 C62 C72 C73 136.1(2) . . . . ?
C61 C62 C72 C77 126.27(19) . . . . ?
C63 C62 C72 C77 -46.3(3) . . . . ?
C77 C72 C73 C74 2.8(3) . . . . ?
C62 C72 C73 C74 -179.52(18) . . . . ?
C72 C73 C74 C75 -1.3(3) . . . . ?
C73 C74 C75 C76 -1.3(3) . . . . ?
C73 C74 C75 C78 -179.12(18) . . . . ?
C74 C75 C76 C77 2.4(3) . . . . ?
C78 C75 C76 C77 -179.80(17) . . . . ?
C75 C76 C77 C72 -0.8(3) . . . . ?
C73 C72 C77 C76 -1.8(3) . . . . ?
C62 C72 C77 C76 -179.51(17) . . . . ?
C74 C75 C78 C81 -132.1(2) . . . . ?
C76 C75 C78 C81 50.1(3) . . . . ?
C74 C75 C78 C79 -9.1(3) . . . . ?
C76 C75 C78 C79 173.15(19) . . . . ?
C74 C75 C78 C80 107.5(2) . . . . ?
C76 C75 C78 C80 -70.2(2) . . . . ?
C58 C59 C82 C87 -109.7(2) . . . . ?
C60 C59 C82 C87 69.4(2) . . . . ?
C58 C59 C82 C83 73.9(3) . . . . ?
C60 C59 C82 C83 -107.0(2) . . . . ?
C87 C82 C83 C84 -0.3(3) . . . . ?
C59 C82 C83 C84 176.2(2) . . . . ?
C82 C83 C84 C85 -1.2(4) . . . . ?
C83 C84 C85 C86 1.9(3) . . . . ?
C83 C84 C85 C88 -174.5(2) . . . . ?
C84 C85 C86 C87 -1.1(3) . . . . ?
C88 C85 C86 C87 175.37(18) . . . . ?
C85 C86 C87 C82 -0.5(3) . . . . ?
C83 C82 C87 C86 1.2(3) . . . . ?
C59 C82 C87 C86 -175.32(18) . . . . ?
C84 C85 C88 C91 -156.4(7) . . . . ?
C86 C85 C88 C91 27.4(8) . . . . ?
C84 C85 C88 C90 68.7(7) . . . . ?
C86 C85 C88 C90 -107.5(7) . . . . ?
C84 C85 C88 C92 -5.1(5) . . . . ?
C86 C85 C88 C92 178.7(4) . . . . ?
C84 C85 C88 C94 -130.7(5) . . . . ?
C86 C85 C88 C94 53.1(5) . . . . ?
C84 C85 C88 C89 -42.3(7) . . . . ?
C86 C85 C88 C89 141.5(7) . . . . ?
C84 C85 C88 C93 115.6(4) . . . . ?
C86 C85 C88 C93 -60.6(5) . . . . ?
C97 C96 C98 C110 -174.35(19) . . . . ?
C95 C96 C98 C110 10.8(3) . . . . ?
C97 C96 C98 C99 15.0(3) . . . . ?
C95 C96 C98 C99 -159.80(19) . . . . ?
C96 C98 C99 C100 -13.2(3) . . . . ?
C110 C98 C99 C100 174.43(19) . . . . ?
C96 C98 C99 C104 163.67(17) . . . . ?
C110 C98 C99 C104 -8.71(19) . . . . ?
C104 C99 C100 C101 0.5(3) . . . . ?
C98 C99 C100 C101 177.06(19) . . . . ?
C99 C100 C101 C102 -0.1(3) . . . . ?
C100 C101 C102 C103 -0.1(3) . . . . ?
C101 C102 C103 C104 0.0(3) . . . . ?
C102 C103 C104 C99 0.4(3) . . . . ?
C102 C103 C104 C105 177.73(18) . . . . ?
C100 C99 C104 C103 -0.6(3) . . . . ?
C98 C99 C104 C103 -177.91(16) . . . . ?
C100 C99 C104 C105 -178.57(16) . . . . ?
C98 C99 C104 C105 4.16(19) . . . . ?
C103 C104 C105 C106 1.4(3) . . . . ?
C99 C104 C105 C106 179.00(17) . . . . ?
C103 C104 C105 C110 -175.42(18) . . . . ?
C99 C104 C105 C110 2.18(19) . . . . ?
C110 C105 C106 C107 2.0(2) . . . . ?
C104 C105 C106 C107 -174.39(16) . . . . ?
C110 C105 C106 C129 -179.61(16) . . . . ?
C104 C105 C106 C129 4.0(3) . . . . ?
C105 C106 C107 C108 3.0(2) . . . . ?
C129 C106 C107 C108 -175.39(16) . . . . ?
C105 C106 C107 C111 179.48(15) . . . . ?
C129 C106 C107 C111 1.1(3) . . . . ?
C106 C107 C108 C109 -2.9(3) . . . . ?
C111 C107 C108 C109 -179.52(17) . . . . ?
C107 C108 C109 C110 -2.3(3) . . . . ?
C107 C108 C109 C119 171.66(17) . . . . ?
C108 C109 C110 C105 7.2(2) . . . . ?
C119 C109 C110 C105 -166.17(17) . . . . ?
C108 C109 C110 C98 -176.17(17) . . . . ?
C119 C109 C110 C98 10.5(3) . . . . ?
C106 C105 C110 C109 -7.3(3) . . . . ?
C104 C105 C110 C109 169.70(15) . . . . ?
C106 C105 C110 C98 175.27(15) . . . . ?
C104 C105 C110 C98 -7.68(18) . . . . ?
C96 C98 C110 C109 21.1(3) . . . . ?
C99 C98 C110 C109 -166.87(18) . . . . ?
C96 C98 C110 C105 -161.92(18) . . . . ?
C99 C98 C110 C105 10.08(18) . . . . ?
C108 C107 C111 C116 -136.51(19) . . . . ?
C106 C107 C111 C116 47.0(3) . . . . ?
C108 C107 C111 C112 41.5(2) . . . . ?
C106 C107 C111 C112 -134.93(18) . . . . ?
C116 C111 C112 C113 -1.2(3) . . . . ?
C107 C111 C112 C113 -179.43(16) . . . . ?
C111 C112 C113 C114 1.1(3) . . . . ?
C112 C113 C114 N9 -179.85(17) . . . . ?
C112 C113 C114 C115 0.1(3) . . . . ?
N9 C114 C115 C116 178.83(17) . . . . ?
C113 C114 C115 C116 -1.2(3) . . . . ?
C114 C115 C116 C111 1.0(3) . . . . ?
C112 C111 C116 C115 0.2(3) . . . . ?
C107 C111 C116 C115 178.30(16) . . . . ?
C113 C114 N9 C118 -169.34(18) . . . . ?
C115 C114 N9 C118 10.7(3) . . . . ?
C113 C114 N9 C117 9.5(3) . . . . ?
C115 C114 N9 C117 -170.52(17) . . . . ?
C108 C109 C119 C124 -126.51(19) . . . . ?
C110 C109 C119 C124 46.7(3) . . . . ?
C108 C109 C119 C120 47.6(2) . . . . ?
C110 C109 C119 C120 -139.15(19) . . . . ?
C124 C119 C120 C121 0.0(3) . . . . ?
C109 C119 C120 C121 -174.35(17) . . . . ?
C119 C120 C121 C122 1.0(3) . . . . ?
C120 C121 C122 C123 -1.3(3) . . . . ?
C120 C121 C122 C125 178.45(19) . . . . ?
C121 C122 C123 C124 0.7(3) . . . . ?
C125 C122 C123 C124 -179.11(18) . . . . ?
C120 C119 C124 C123 -0.7(3) . . . . ?
C109 C119 C124 C123 173.61(17) . . . . ?
C122 C123 C124 C119 0.3(3) . . . . ?
C121 C122 C125 C126 112.8(3) . . . . ?
C123 C122 C125 C126 -67.4(3) . . . . ?
C121 C122 C125 C128 -124.9(3) . . . . ?
C123 C122 C125 C128 54.9(3) . . . . ?
C121 C122 C125 C127 -7.1(3) . . . . ?
C123 C122 C125 C127 172.7(2) . . . . ?
C105 C106 C129 C130 -109.1(2) . . . . ?
C107 C106 C129 C130 69.3(2) . . . . ?
C105 C106 C129 C134 72.9(2) . . . . ?
C107 C106 C129 C134 -108.7(2) . . . . ?
C134 C129 C130 C131 2.3(3) . . . . ?
C106 C129 C130 C131 -175.77(17) . . . . ?
C129 C130 C131 C132 -0.4(3) . . . . ?
C130 C131 C132 C133 -2.0(3) . . . . ?
C130 C131 C132 C135 177.72(17) . . . . ?
C131 C132 C133 C134 2.4(3) . . . . ?
C135 C132 C133 C134 -177.26(18) . . . . ?
C132 C133 C134 C129 -0.6(3) . . . . ?
C130 C129 C134 C133 -1.8(3) . . . . ?
C106 C129 C134 C133 176.22(17) . . . . ?
C131 C132 C135 C138 115.1(2) . . . . ?
C133 C132 C135 C138 -65.3(2) . . . . ?
C131 C132 C135 C136 -6.2(3) . . . . ?
C133 C132 C135 C136 173.5(2) . . . . ?
C131 C132 C135 C137 -125.9(2) . . . . ?
C133 C132 C135 C137 53.8(3) . . . . ?

loop_
_platon_squeeze_void_nr
_platon_squeeze_void_average_x
_platon_squeeze_void_average_y
_platon_squeeze_void_average_z
_platon_squeeze_void_volume
_platon_squeeze_void_count_electrons
_platon_squeeze_void_content
1 -0.084 0.064 0.438 58 3 ' '
2 0.083 0.935 0.562 59 3 ' '
3 0.133 0.897 0.258 10 0 ' '
4 0.160 0.179 0.686 8 0 ' '
5 0.500 0.500 1.000 186 56 ' '
6 0.840 0.821 0.314 8 0 ' '
7 0.867 0.103 0.742 10 0 ' '
